data_4347659
loop_
_publ_author_name
'Chen, Bin'
'Lv, Zhong-Peng'
'Hua, Carol'
'Leong, Chanel F.'
'Tuna, Floriana'
'D'Alessandro, Deanna M'
'Collison, David'
'Zuo, Jing-Lin'

_publ_section_title
;
 Dinuclear Ruthenium Complex Based on a \p-Extended Bridging Ligand with
 Redox-Active Tetrathiafulvalene and 1,10-Phenanthroline Units.
;
_journal_issue 9
_journal_name_full 'Inorganic chemistry'
_journal_page_first 4606
_journal_page_last 4615
_journal_paper_doi 10.1021/acs.inorgchem.6b00437
_journal_volume 55
_journal_year 2016
_chemical_formula_moiety 'C98 H108 N12 Ru2 S4, 4(F6 P)'
_chemical_formula_sum 'C98 H108 F24 N12 P4 Ru2 S4'
_chemical_formula_weight 2364.22
_space_group_IT_number 15
_space_group_name_Hall '-C 2yc'
_space_group_name_H-M_alt 'C 1 2/c 1'
_symmetry_cell_setting monoclinic
_symmetry_space_group_name_Hall '-C 2yc'
_symmetry_space_group_name_H-M 'C 1 2/c 1'
_atom_sites_solution_hydrogens geom
_atom_sites_solution_primary direct
_atom_sites_solution_secondary difmap
_audit_creation_method SHELXL-97
_cell_angle_alpha 90.00
_cell_angle_beta 95.497(3)
_cell_angle_gamma 90.00
_cell_formula_units_Z 16
_cell_length_a 44.902(9)
_cell_length_b 40.884(8)
_cell_length_c 38.996(8)
_cell_measurement_reflns_used 8920
_cell_measurement_temperature 291(2)
_cell_measurement_theta_max 16.41
_cell_measurement_theta_min 2.18
_cell_volume 71259(2)
_computing_cell_refinement SMART
_computing_data_collection 'SMART (Bruker, 2008)'
_computing_data_reduction 'SAINT (Bruker, 2008)'
_computing_molecular_graphics SHELXTL
_computing_publication_material SHELXTL
_computing_structure_refinement SHELXTL
_computing_structure_solution 'SHELXTL (Bruker, 2008)'
_diffrn_ambient_temperature 291(2)
_diffrn_measured_fraction_theta_full 0.994
_diffrn_measured_fraction_theta_max 0.994
_diffrn_measurement_device_type 'Bruker Smart Apex CCD'
_diffrn_measurement_method 'phi and omega scans'
_diffrn_radiation_monochromator graphite
_diffrn_radiation_source 'sealed tube'
_diffrn_radiation_type MoK\a
_diffrn_radiation_wavelength 0.71073
_diffrn_reflns_av_R_equivalents 0.0777
_diffrn_reflns_av_sigmaI/netI 0.0789
_diffrn_reflns_limit_h_max 56
_diffrn_reflns_limit_h_min -56
_diffrn_reflns_limit_k_max 54
_diffrn_reflns_limit_k_min -54
_diffrn_reflns_limit_l_max 34
_diffrn_reflns_limit_l_min -51
_diffrn_reflns_number 342121
_diffrn_reflns_theta_full 28.00
_diffrn_reflns_theta_max 28.00
_diffrn_reflns_theta_min 0.67
_exptl_absorpt_coefficient_mu 0.308
_exptl_absorpt_correction_T_max 0.95
_exptl_absorpt_correction_T_min 0.93
_exptl_absorpt_correction_type multi-scan
_exptl_absorpt_process_details 'SADABS; Bruker, 2008'
_exptl_crystal_colour 'dark red'
_exptl_crystal_density_diffrn 0.882
_exptl_crystal_density_method 'not measured'
_exptl_crystal_description block
_exptl_crystal_F_000 19328
_exptl_crystal_size_max 0.24
_exptl_crystal_size_mid 0.20
_exptl_crystal_size_min 0.18
_refine_diff_density_max 1.057
_refine_diff_density_min -1.395
_refine_diff_density_rms 0.084
_refine_ls_extinction_method none
_refine_ls_goodness_of_fit_ref 1.037
_refine_ls_hydrogen_treatment constr
_refine_ls_matrix_type fullcycle
_refine_ls_number_parameters 2639
_refine_ls_number_reflns 85473
_refine_ls_number_restraints 0
_refine_ls_restrained_S_all 1.037
_refine_ls_R_factor_all 0.0770
_refine_ls_R_factor_gt 0.0507
_refine_ls_shift/su_max 0.000
_refine_ls_shift/su_mean 0.000
_refine_ls_structure_factor_coef Fsqd
_refine_ls_weighting_details 'calc w=1/[\s^2^(Fo^2^)+(0.06P)^2^+0.22P] where P=(Fo^2^+2Fc^2^)/3'
_refine_ls_weighting_scheme calc
_refine_ls_wR_factor_gt 0.1209
_refine_ls_wR_factor_ref 0.1269
_reflns_number_gt 53370
_reflns_number_total 85473
_reflns_threshold_expression >2sigma(I)
_cod_data_source_file ic6b00437_si_002.cif
_cod_data_source_block 1
_cod_depositor_comments
;
The following automatic conversions were performed:

data item '_symmetry_cell_setting' value 'Monoclinic' was changed to
'monoclinic' in accordance with the
/home/saulius/struct/COD-crude-data/automatic-downloads/DataCite-retrospective/ACS/depositions/lib/dictionaries/cif_core.dic
dictionary named 'cif_core.dic' version 2.4.2 last updated on
2011-04-26.

Automatic conversion script
Id: cif_fix_values 6909 2019-04-08 15:41:33Z antanas 
;
_cod_original_cell_volume 71257(25)
_cod_original_sg_symbol_H-M 'C2/c  '
_cod_database_code 4347659

loop_
_symmetry_equiv_pos_as_xyz
'x, y, z'
'-x, y, -z+1/2'
'x+1/2, y+1/2, z'
'-x+1/2, y+1/2, -z+1/2'
'-x, -y, -z'
'x, -y, z-1/2'
'-x+1/2, -y+1/2, -z'
'x+1/2, -y+1/2, z-1/2'

loop_
_atom_site_label
_atom_site_type_symbol
_atom_site_fract_x
_atom_site_fract_y
_atom_site_fract_z
_atom_site_U_iso_or_equiv
_atom_site_adp_type
_atom_site_occupancy
_atom_site_symmetry_multiplicity
_atom_site_calc_flag
_atom_site_refinement_flags
C1 C 0.82535(6) 0.78659(6) 0.18036(7) 0.0395(6) Uani 1 1 d .
H1 H 0.8140 0.7855 0.1591 0.047 Uiso 1 1 calc R
C2 C 0.82963(5) 0.75848(6) 0.19929(7) 0.0374(6) Uani 1 1 d .
H2 H 0.8217 0.7388 0.1905 0.045 Uiso 1 1 calc R
C3 C 0.84566(5) 0.75912(6) 0.23147(7) 0.0370(6) Uani 1 1 d .
H3 H 0.8481 0.7404 0.2450 0.044 Uiso 1 1 calc R
C4 C 0.85850(6) 0.79024(6) 0.24327(7) 0.0391(6) Uani 1 1 d .
C5 C 0.87439(6) 0.79449(6) 0.27574(7) 0.0405(6) Uani 1 1 d .
C6 C 0.88358(6) 0.82519(6) 0.28656(7) 0.0403(6) Uani 1 1 d .
C7 C 0.87721(6) 0.85271(6) 0.26591(7) 0.0372(6) Uani 1 1 d .
C8 C 0.88487(6) 0.88426(6) 0.27675(7) 0.0398(6) Uani 1 1 d .
H8 H 0.8944 0.8877 0.2987 0.048 Uiso 1 1 calc R
C9 C 0.87842(6) 0.91069(6) 0.25496(7) 0.0405(6) Uani 1 1 d .
H9 H 0.8835 0.9318 0.2623 0.049 Uiso 1 1 calc R
C10 C 0.86434(5) 0.90555(6) 0.22213(7) 0.0408(6) Uani 1 1 d .
H10 H 0.8600 0.9233 0.2075 0.049 Uiso 1 1 calc R
C11 C 0.86305(6) 0.84766(6) 0.23319(7) 0.0394(6) Uani 1 1 d .
C12 C 0.85256(6) 0.81729(7) 0.22207(7) 0.0413(6) Uani 1 1 d .
C13 C 0.90145(6) 0.78821(6) 0.33788(7) 0.0402(6) Uani 1 1 d .
C14 C 0.91620(6) 0.77438(6) 0.36494(7) 0.0406(6) Uani 1 1 d .
C15 C 0.97135(6) 0.64952(6) 0.46462(7) 0.0429(7) Uani 1 1 d .
H15 H 0.9795 0.6315 0.4767 0.052 Uiso 1 1 calc R
C16 C 0.95297(6) 0.64512(7) 0.43394(7) 0.0426(6) Uani 1 1 d .
H16 H 0.9489 0.6241 0.4256 0.051 Uiso 1 1 calc R
C17 C 0.94078(6) 0.67181(6) 0.41602(7) 0.0380(6) Uani 1 1 d .
H17 H 0.9282 0.6688 0.3959 0.046 Uiso 1 1 calc R
C18 C 0.94784(6) 0.70536(7) 0.42890(7) 0.0433(7) Uani 1 1 d .
C19 C 0.93938(6) 0.73333(6) 0.41044(7) 0.0432(7) Uani 1 1 d .
C20 C 0.94820(6) 0.76389(6) 0.42348(7) 0.0376(6) Uani 1 1 d .
C21 C 0.96580(6) 0.76622(6) 0.45457(7) 0.0389(6) Uani 1 1 d .
C22 C 0.97493(5) 0.79718(6) 0.46999(7) 0.0372(6) Uani 1 1 d .
H22 H 0.9687 0.8167 0.4593 0.045 Uiso 1 1 calc R
C23 C 0.99300(6) 0.79770(6) 0.50077(7) 0.0419(6) Uani 1 1 d .
H23 H 0.9993 0.8176 0.5105 0.050 Uiso 1 1 calc R
C24 C 1.00175(6) 0.76840(6) 0.51722(7) 0.0440(7) Uani 1 1 d .
H24 H 1.0138 0.7687 0.5380 0.053 Uiso 1 1 calc R
C25 C 0.97426(5) 0.73807(6) 0.47305(6) 0.0358(6) Uani 1 1 d .
C26 C 0.96555(5) 0.70756(6) 0.46043(7) 0.0376(6) Uani 1 1 d .
C27 C 0.89903(5) 0.84796(6) 0.15262(7) 0.0373(6) Uani 1 1 d .
H27 H 0.9043 0.8554 0.1749 0.045 Uiso 1 1 calc R
C28 C 0.92013(6) 0.83825(6) 0.13237(7) 0.0376(6) Uani 1 1 d .
H28 H 0.9401 0.8397 0.1413 0.045 Uiso 1 1 calc R
C29 C 0.91383(6) 0.82594(6) 0.09825(7) 0.0413(6) Uani 1 1 d .
C30 C 0.88343(6) 0.82393(6) 0.08574(7) 0.0389(6) Uani 1 1 d .
H30 H 0.8782 0.8163 0.0635 0.047 Uiso 1 1 calc R
C31 C 0.86251(6) 0.83256(6) 0.10480(7) 0.0382(6) Uani 1 1 d .
C32 C 0.82957(6) 0.83396(6) 0.09553(7) 0.0407(6) Uani 1 1 d .
C33 C 0.81790(6) 0.82441(6) 0.06264(7) 0.0418(6) Uani 1 1 d .
H33 H 0.8307 0.8184 0.0463 0.050 Uiso 1 1 calc R
C34 C 0.78719(6) 0.82386(6) 0.05435(7) 0.0410(7) Uani 1 1 d .
C35 C 0.76816(6) 0.83284(6) 0.07910(7) 0.0438(7) Uani 1 1 d .
H35 H 0.7475 0.8323 0.0737 0.053 Uiso 1 1 calc R
C36 C 0.77985(6) 0.84246(6) 0.11153(7) 0.0423(7) Uani 1 1 d .
H36 H 0.7672 0.8485 0.1279 0.051 Uiso 1 1 calc R
C37 C 0.93801(6) 0.82065(6) 0.07503(7) 0.0396(6) Uani 1 1 d .
C38 C 0.96832(6) 0.82194(7) 0.09616(7) 0.0422(7) Uani 1 1 d .
H38A H 0.9839 0.8184 0.0813 0.063 Uiso 1 1 calc R
H38B H 0.9693 0.8052 0.1135 0.063 Uiso 1 1 calc R
H38C H 0.9709 0.8430 0.1070 0.063 Uiso 1 1 calc R
C39 C 0.93225(6) 0.78751(6) 0.05717(7) 0.0432(7) Uani 1 1 d .
H39A H 0.9449 0.7712 0.0687 0.065 Uiso 1 1 calc R
H39B H 0.9365 0.7891 0.0336 0.065 Uiso 1 1 calc R
H39C H 0.9117 0.7814 0.0581 0.065 Uiso 1 1 calc R
C40 C 0.93538(6) 0.84580(6) 0.04589(7) 0.0412(6) Uani 1 1 d .
H40A H 0.9150 0.8467 0.0358 0.062 Uiso 1 1 calc R
H40B H 0.9482 0.8396 0.0286 0.062 Uiso 1 1 calc R
H40C H 0.9413 0.8669 0.0549 0.062 Uiso 1 1 calc R
C41 C 0.77468(6) 0.81116(6) 0.01768(7) 0.0433(7) Uani 1 1 d .
C42 C 0.79222(6) 0.77967(6) 0.01271(7) 0.0444(7) Uani 1 1 d .
H42A H 0.7900 0.7736 -0.0112 0.067 Uiso 1 1 calc R
H42B H 0.7847 0.7625 0.0262 0.067 Uiso 1 1 calc R
H42C H 0.8130 0.7832 0.0200 0.067 Uiso 1 1 calc R
C43 C 0.78254(6) 0.83564(6) -0.00950(7) 0.0436(7) Uani 1 1 d .
H43A H 0.8034 0.8412 -0.0056 0.065 Uiso 1 1 calc R
H43B H 0.7707 0.8550 -0.0080 0.065 Uiso 1 1 calc R
H43C H 0.7785 0.8261 -0.0320 0.065 Uiso 1 1 calc R
C44 C 0.74098(6) 0.80392(7) 0.01703(7) 0.0438(7) Uani 1 1 d .
H44A H 0.7306 0.8235 0.0223 0.066 Uiso 1 1 calc R
H44B H 0.7378 0.7874 0.0338 0.066 Uiso 1 1 calc R
H44C H 0.7335 0.7963 -0.0055 0.066 Uiso 1 1 calc R
C45 C 0.85132(6) 0.92051(7) 0.12439(7) 0.0440(7) Uani 1 1 d .
H45 H 0.8667 0.9082 0.1166 0.053 Uiso 1 1 calc R
C46 C 0.84751(6) 0.95295(6) 0.11444(7) 0.0398(6) Uani 1 1 d .
H46 H 0.8604 0.9623 0.0999 0.048 Uiso 1 1 calc R
C47 C 0.82471(6) 0.97134(6) 0.12593(7) 0.0412(6) Uani 1 1 d .
C48 C 0.80527(6) 0.95748(6) 0.14762(7) 0.0409(6) Uani 1 1 d .
H48 H 0.7899 0.9698 0.1554 0.049 Uiso 1 1 calc R
C49 C 0.80914(6) 0.92480(6) 0.15763(7) 0.0407(6) Uani 1 1 d .
C50 C 0.78945(5) 0.91026(6) 0.18261(7) 0.0387(6) Uani 1 1 d .
C51 C 0.76709(6) 0.92640(6) 0.19859(7) 0.0419(6) Uani 1 1 d .
H51 H 0.7640 0.9487 0.1949 0.050 Uiso 1 1 calc R
C52 C 0.74947(6) 0.90932(6) 0.21991(7) 0.0409(6) Uani 1 1 d .
C53 C 0.75435(6) 0.87591(6) 0.22516(7) 0.0415(6) Uani 1 1 d .
H53 H 0.7426 0.8643 0.2393 0.050 Uiso 1 1 calc R
C54 C 0.77642(5) 0.86001(6) 0.20961(7) 0.0404(6) Uani 1 1 d .
H54 H 0.7795 0.8378 0.2133 0.048 Uiso 1 1 calc R
C55 C 0.82038(6) 1.00690(6) 0.11456(7) 0.0423(6) Uani 1 1 d .
C56 C 0.82387(6) 1.00914(6) 0.07602(7) 0.0441(7) Uani 1 1 d .
H56A H 0.8442 1.0043 0.0721 0.066 Uiso 1 1 calc R
H56B H 0.8189 1.0308 0.0680 0.066 Uiso 1 1 calc R
H56C H 0.8107 0.9937 0.0638 0.066 Uiso 1 1 calc R
C57 C 0.78866(5) 1.01749(6) 0.11996(7) 0.0406(6) Uani 1 1 d .
H57A H 0.7858 1.0399 0.1130 0.061 Uiso 1 1 calc R
H57B H 0.7855 1.0153 0.1439 0.061 Uiso 1 1 calc R
H57C H 0.7746 1.0039 0.1064 0.061 Uiso 1 1 calc R
C58 C 0.84527(6) 1.02766(7) 0.13337(8) 0.0477(7) Uani 1 1 d .
H58A H 0.8493 1.0200 0.1566 0.072 Uiso 1 1 calc R
H58B H 0.8390 1.0501 0.1335 0.072 Uiso 1 1 calc R
H58C H 0.8631 1.0259 0.1217 0.072 Uiso 1 1 calc R
C59 C 0.72426(6) 0.92631(7) 0.23558(7) 0.0444(7) Uani 1 1 d .
C60 C 0.69448(6) 0.91511(7) 0.21642(8) 0.0484(7) Uani 1 1 d .
H60A H 0.6929 0.9233 0.1933 0.073 Uiso 1 1 calc R
H60B H 0.6782 0.9233 0.2281 0.073 Uiso 1 1 calc R
H60C H 0.6938 0.8916 0.2159 0.073 Uiso 1 1 calc R
C61 C 0.72957(6) 0.96317(6) 0.23487(8) 0.0451(7) Uani 1 1 d .
H61A H 0.7499 0.9678 0.2435 0.068 Uiso 1 1 calc R
H61B H 0.7162 0.9739 0.2491 0.068 Uiso 1 1 calc R
H61C H 0.7259 0.9710 0.2116 0.068 Uiso 1 1 calc R
C62 C 0.72432(6) 0.91601(6) 0.27335(7) 0.0441(7) Uani 1 1 d .
H62A H 0.7247 0.8926 0.2749 0.066 Uiso 1 1 calc R
H62B H 0.7066 0.9242 0.2824 0.066 Uiso 1 1 calc R
H62C H 0.7417 0.9248 0.2864 0.066 Uiso 1 1 calc R
C63 C 1.04738(6) 0.68716(6) 0.47017(7) 0.0440(7) Uani 1 1 d .
H63 H 1.0313 0.6817 0.4543 0.053 Uiso 1 1 calc R
C64 C 1.07604(6) 0.68787(6) 0.46025(7) 0.0409(6) Uani 1 1 d .
H64 H 1.0793 0.6828 0.4377 0.049 Uiso 1 1 calc R
C65 C 1.10001(6) 0.69607(6) 0.48358(7) 0.0417(6) Uani 1 1 d .
C66 C 1.09541(6) 0.70347(6) 0.51756(7) 0.0415(6) Uani 1 1 d .
H66 H 1.1115 0.7088 0.5333 0.050 Uiso 1 1 calc R
C67 C 1.06640(6) 0.70290(6) 0.52780(7) 0.0416(6) Uani 1 1 d .
C68 C 1.05968(6) 0.70906(6) 0.56188(7) 0.0419(6) Uani 1 1 d .
C69 C 1.08072(6) 0.71659(7) 0.58908(7) 0.0419(6) Uani 1 1 d .
H69 H 1.1009 0.7178 0.5856 0.050 Uiso 1 1 calc R
C70 C 1.07162(6) 0.72232(7) 0.62156(7) 0.0446(7) Uani 1 1 d .
C71 C 1.04162(6) 0.72019(6) 0.62687(7) 0.0412(6) Uani 1 1 d .
H71 H 1.0356 0.7239 0.6487 0.049 Uiso 1 1 calc R
C72 C 1.02049(6) 0.71250(6) 0.59981(7) 0.0436(7) Uani 1 1 d .
H72 H 1.0004 0.7112 0.6034 0.052 Uiso 1 1 calc R
C73 C 1.13055(6) 0.69929(7) 0.46973(7) 0.0426(7) Uani 1 1 d .
C74 C 1.13889(6) 0.73436(6) 0.46079(7) 0.0413(6) Uani 1 1 d .
H74A H 1.1582 0.7345 0.4521 0.062 Uiso 1 1 calc R
H74B H 1.1395 0.7477 0.4811 0.062 Uiso 1 1 calc R
H74C H 1.1242 0.7429 0.4436 0.062 Uiso 1 1 calc R
C75 C 1.13436(6) 0.67793(6) 0.43832(7) 0.0433(7) Uani 1 1 d .
H75A H 1.1180 0.6628 0.4350 0.065 Uiso 1 1 calc R
H75B H 1.1528 0.6660 0.4419 0.065 Uiso 1 1 calc R
H75C H 1.1347 0.6915 0.4183 0.065 Uiso 1 1 calc R
C76 C 1.15502(6) 0.68802(7) 0.49657(7) 0.0445(7) Uani 1 1 d .
H76A H 1.1548 0.7013 0.5169 0.067 Uiso 1 1 calc R
H76B H 1.1741 0.6901 0.4875 0.067 Uiso 1 1 calc R
H76C H 1.1517 0.6656 0.5023 0.067 Uiso 1 1 calc R
C77 C 1.09478(6) 0.72911(6) 0.65131(7) 0.0392(6) Uani 1 1 d .
C78 C 1.10732(6) 0.76302(6) 0.64231(7) 0.0412(6) Uani 1 1 d .
H78A H 1.1171 0.7614 0.6215 0.062 Uiso 1 1 calc R
H78B H 1.1214 0.7702 0.6608 0.062 Uiso 1 1 calc R
H78C H 1.0912 0.7785 0.6390 0.062 Uiso 1 1 calc R
C79 C 1.12071(6) 0.70410(6) 0.65614(7) 0.0434(7) Uani 1 1 d .
H79A H 1.1127 0.6823 0.6551 0.065 Uiso 1 1 calc R
H79B H 1.1318 0.7075 0.6781 0.065 Uiso 1 1 calc R
H79C H 1.1337 0.7070 0.6382 0.065 Uiso 1 1 calc R
C80 C 1.07872(6) 0.73128(6) 0.68455(7) 0.0430(7) Uani 1 1 d .
H80B H 1.0656 0.7128 0.6858 0.064 Uiso 1 1 calc R
H80C H 1.0672 0.7511 0.6843 0.064 Uiso 1 1 calc R
H80A H 1.0933 0.7313 0.7042 0.064 Uiso 1 1 calc R
C81 C 1.02910(6) 0.62503(6) 0.53867(7) 0.0446(7) Uani 1 1 d .
H81 H 1.0450 0.6313 0.5265 0.053 Uiso 1 1 calc R
C82 C 1.02808(6) 0.59318(6) 0.55254(7) 0.0421(6) Uani 1 1 d .
H82 H 1.0433 0.5783 0.5495 0.050 Uiso 1 1 calc R
C83 C 1.00427(6) 0.58410(6) 0.57063(7) 0.0437(7) Uani 1 1 d .
C84 C 0.98181(6) 0.60610(6) 0.57548(7) 0.0421(7) Uani 1 1 d .
H84 H 0.9661 0.5999 0.5879 0.051 Uiso 1 1 calc R
C85 C 0.98243(6) 0.63748(6) 0.56193(7) 0.0426(6) Uani 1 1 d .
C86 C 0.95965(6) 0.66093(6) 0.56450(7) 0.0403(6) Uani 1 1 d .
C87 C 0.93421(6) 0.65593(7) 0.58097(7) 0.0419(6) Uani 1 1 d .
H87 H 0.9311 0.6359 0.5914 0.050 Uiso 1 1 calc R
C88 C 0.91330(6) 0.68065(7) 0.58198(8) 0.0449(7) Uani 1 1 d .
C89 C 0.91763(6) 0.71052(6) 0.56623(7) 0.0419(6) Uani 1 1 d .
H89 H 0.9034 0.7271 0.5667 0.050 Uiso 1 1 calc R
C90 C 0.94346(6) 0.71541(6) 0.54976(7) 0.0421(6) Uani 1 1 d .
H90 H 0.9467 0.7355 0.5395 0.050 Uiso 1 1 calc R
C91 C 1.00542(6) 0.54934(6) 0.58438(7) 0.0419(6) Uani 1 1 d .
C92 C 1.02166(6) 0.52753(6) 0.56052(7) 0.0432(7) Uani 1 1 d .
H92A H 1.0204 0.5370 0.5379 0.065 Uiso 1 1 calc R
H92B H 1.0125 0.5063 0.5593 0.065 Uiso 1 1 calc R
H92C H 1.0423 0.5255 0.5693 0.065 Uiso 1 1 calc R
C93 C 1.02309(6) 0.54969(7) 0.62020(7) 0.0462(7) Uani 1 1 d .
H93A H 1.0314 0.5711 0.6248 0.069 Uiso 1 1 calc R
H93B H 1.0390 0.5339 0.6208 0.069 Uiso 1 1 calc R
H93C H 1.0099 0.5443 0.6374 0.069 Uiso 1 1 calc R
C94 C 0.97216(6) 0.54021(7) 0.58126(7) 0.0474(7) Uani 1 1 d .
H94A H 0.9648 0.5414 0.6036 0.071 Uiso 1 1 calc R
H94B H 0.9697 0.5184 0.5724 0.071 Uiso 1 1 calc R
H94C H 0.9612 0.5552 0.5659 0.071 Uiso 1 1 calc R
C95 C 0.88469(6) 0.67417(7) 0.59891(7) 0.0414(6) Uani 1 1 d .
C96 C 0.89631(6) 0.66520(7) 0.63590(7) 0.0508(7) Uani 1 1 d .
H96A H 0.8973 0.6418 0.6381 0.076 Uiso 1 1 calc R
H96B H 0.8830 0.6738 0.6515 0.076 Uiso 1 1 calc R
H96C H 0.9159 0.6743 0.6412 0.076 Uiso 1 1 calc R
C97 C 0.86496(6) 0.64635(6) 0.58234(7) 0.0443(7) Uani 1 1 d .
H97A H 0.8661 0.6463 0.5579 0.066 Uiso 1 1 calc R
H97B H 0.8446 0.6497 0.5871 0.066 Uiso 1 1 calc R
H97C H 0.8719 0.6257 0.5918 0.066 Uiso 1 1 calc R
C98 C 0.86668(6) 0.70639(6) 0.59818(7) 0.0440(7) Uani 1 1 d .
H98A H 0.8484 0.7029 0.6086 0.066 Uiso 1 1 calc R
H98B H 0.8621 0.7133 0.5747 0.066 Uiso 1 1 calc R
H98C H 0.8783 0.7229 0.6108 0.066 Uiso 1 1 calc R
C99 C 0.87506(6) 0.70061(7) 0.15468(7) 0.0426(7) Uani 1 1 d .
H99 H 0.8623 0.6878 0.1401 0.051 Uiso 1 1 calc R
C100 C 0.88184(5) 0.73213(6) 0.14506(7) 0.0388(6) Uani 1 1 d .
H100 H 0.8737 0.7404 0.1240 0.047 Uiso 1 1 calc R
C101 C 0.90080(5) 0.75135(6) 0.16675(7) 0.0398(6) Uani 1 1 d .
H101 H 0.9054 0.7724 0.1601 0.048 Uiso 1 1 calc R
C102 C 0.91347(6) 0.73895(6) 0.19962(7) 0.0403(6) Uani 1 1 d .
C103 C 0.93138(5) 0.75775(6) 0.22286(7) 0.0400(6) Uani 1 1 d .
C104 C 0.94296(6) 0.74459(6) 0.25405(7) 0.0395(6) Uani 1 1 d .
C105 C 0.93591(6) 0.71253(6) 0.26234(7) 0.0371(6) Uani 1 1 d .
C106 C 0.94505(6) 0.69735(6) 0.29555(7) 0.0407(6) Uani 1 1 d .
H106 H 0.9573 0.7088 0.3120 0.049 Uiso 1 1 calc R
C107 C 0.93557(6) 0.66574(6) 0.30292(7) 0.0394(6) Uani 1 1 d .
H107 H 0.9414 0.6564 0.3242 0.047 Uiso 1 1 calc R
C108 C 0.91760(6) 0.64844(6) 0.27877(7) 0.0382(6) Uani 1 1 d .
H108 H 0.9115 0.6274 0.2838 0.046 Uiso 1 1 calc R
C109 C 0.91773(6) 0.69367(6) 0.23926(7) 0.0387(6) Uani 1 1 d .
C110 C 0.90632(5) 0.70689(6) 0.20745(7) 0.0349(6) Uani 1 1 d .
C111 C 0.95941(6) 0.80565(6) 0.25698(7) 0.0396(6) Uani 1 1 d .
C112 C 0.96686(6) 0.83548(6) 0.26971(7) 0.0397(6) Uani 1 1 d .
C113 C 0.93236(6) 0.99409(6) 0.27958(7) 0.0397(6) Uani 1 1 d .
H113 H 0.9258 1.0157 0.2796 0.048 Uiso 1 1 calc R
C114 C 0.93339(6) 0.97749(6) 0.24879(7) 0.0393(6) Uani 1 1 d .
H114 H 0.9273 0.9880 0.2281 0.047 Uiso 1 1 calc R
C115 C 0.94339(6) 0.94540(6) 0.24846(7) 0.0395(6) Uani 1 1 d .
H115 H 0.9441 0.9344 0.2277 0.047 Uiso 1 1 calc R
C116 C 0.95233(6) 0.92967(6) 0.27950(7) 0.0388(6) Uani 1 1 d .
C117 C 0.96152(6) 0.89589(6) 0.28151(7) 0.0391(6) Uani 1 1 d .
C118 C 0.96962(6) 0.88143(6) 0.31274(7) 0.0384(6) Uani 1 1 d .
C119 C 0.96999(6) 0.89864(6) 0.34407(7) 0.0388(6) Uani 1 1 d .
C120 C 0.97784(6) 0.88530(6) 0.37632(7) 0.0378(6) Uani 1 1 d .
H120 H 0.9839 0.8636 0.3784 0.045 Uiso 1 1 calc R
C121 C 0.97656(5) 0.90452(6) 0.40580(7) 0.0385(6) Uani 1 1 d .
H121 H 0.9818 0.8956 0.4275 0.046 Uiso 1 1 calc R
C122 C 0.96742(6) 0.93694(6) 0.40271(7) 0.0399(6) Uani 1 1 d .
H122 H 0.9668 0.9498 0.4223 0.048 Uiso 1 1 calc R
C123 C 0.96093(6) 0.93103(6) 0.34105(7) 0.0391(6) Uani 1 1 d .
C124 C 0.95123(6) 0.94611(6) 0.31020(7) 0.0392(6) Uani 1 1 d .
C125 C 0.83532(6) 0.67176(6) 0.24870(7) 0.0427(6) Uani 1 1 d .
H125 H 0.8511 0.6760 0.2653 0.051 Uiso 1 1 calc R
C126 C 0.80655(6) 0.68210(6) 0.25389(7) 0.0411(6) Uani 1 1 d .
H126 H 0.8031 0.6932 0.2740 0.049 Uiso 1 1 calc R
C127 C 0.78311(6) 0.67592(6) 0.22915(7) 0.0390(6) Uani 1 1 d .
C128 C 0.78813(6) 0.65944(6) 0.19924(7) 0.0415(6) Uani 1 1 d .
H128 H 0.7723 0.6553 0.1827 0.050 Uiso 1 1 calc R
C129 C 0.81701(6) 0.64890(6) 0.19380(7) 0.0380(6) Uani 1 1 d .
C130 C 0.82528(6) 0.63124(6) 0.16421(7) 0.0402(6) Uani 1 1 d .
C131 C 0.80479(6) 0.62091(6) 0.13758(7) 0.0388(6) Uani 1 1 d .
H131 H 0.7845 0.6252 0.1384 0.047 Uiso 1 1 calc R
C132 C 0.81445(5) 0.60408(6) 0.10961(7) 0.0386(6) Uani 1 1 d .
C133 C 0.84466(6) 0.59756(6) 0.10858(7) 0.0400(6) Uani 1 1 d .
H133 H 0.8511 0.5863 0.0900 0.048 Uiso 1 1 calc R
C134 C 0.86535(6) 0.60781(6) 0.13531(7) 0.0424(7) Uani 1 1 d .
H134 H 0.8856 0.6036 0.1345 0.051 Uiso 1 1 calc R
C135 C 0.75259(6) 0.69091(6) 0.23303(7) 0.0426(6) Uani 1 1 d .
C136 C 0.75613(6) 0.72826(6) 0.23445(7) 0.0446(7) Uani 1 1 d .
H13A H 0.7648 0.7346 0.2569 0.067 Uiso 1 1 calc R
H13B H 0.7369 0.7384 0.2299 0.067 Uiso 1 1 calc R
H13C H 0.7689 0.7352 0.2174 0.067 Uiso 1 1 calc R
C137 C 0.74082(6) 0.67920(6) 0.26655(7) 0.0414(6) Uani 1 1 d .
H13D H 0.7431 0.6559 0.2685 0.062 Uiso 1 1 calc R
H13E H 0.7200 0.6848 0.2664 0.062 Uiso 1 1 calc R
H13F H 0.7520 0.6895 0.2858 0.062 Uiso 1 1 calc R
C138 C 0.72994(6) 0.68186(7) 0.20283(7) 0.0450(7) Uani 1 1 d .
H13G H 0.7356 0.6919 0.1822 0.067 Uiso 1 1 calc R
H13H H 0.7104 0.6894 0.2073 0.067 Uiso 1 1 calc R
H13I H 0.7295 0.6585 0.2000 0.067 Uiso 1 1 calc R
C139 C 0.79215(6) 0.59321(6) 0.08064(7) 0.0405(6) Uani 1 1 d .
C140 C 0.76069(5) 0.60071(7) 0.08940(7) 0.0440(7) Uani 1 1 d .
H14A H 0.7465 0.5939 0.0708 0.066 Uiso 1 1 calc R
H14B H 0.7587 0.6238 0.0930 0.066 Uiso 1 1 calc R
H14C H 0.7569 0.5892 0.1100 0.066 Uiso 1 1 calc R
C141 C 0.79577(6) 0.60341(7) 0.04345(7) 0.0440(7) Uani 1 1 d .
H14D H 0.8040 0.6251 0.0433 0.066 Uiso 1 1 calc R
H14E H 0.7766 0.6031 0.0302 0.066 Uiso 1 1 calc R
H14F H 0.8090 0.5884 0.0335 0.066 Uiso 1 1 calc R
C142 C 0.79374(6) 0.55583(6) 0.08312(7) 0.0426(7) Uani 1 1 d .
H14G H 0.8116 0.5483 0.0740 0.064 Uiso 1 1 calc R
H14H H 0.7766 0.5465 0.0701 0.064 Uiso 1 1 calc R
H14I H 0.7940 0.5493 0.1068 0.064 Uiso 1 1 calc R
C143 C 0.85960(6) 0.58293(6) 0.24931(7) 0.0425(6) Uani 1 1 d .
H143 H 0.8425 0.5949 0.2528 0.051 Uiso 1 1 calc R
C144 C 0.86416(6) 0.55214(6) 0.26433(7) 0.0406(6) Uani 1 1 d .
H144 H 0.8501 0.5435 0.2778 0.049 Uiso 1 1 calc R
C145 C 0.88987(6) 0.53442(6) 0.25908(7) 0.0419(6) Uani 1 1 d .
C146 C 0.91071(6) 0.54696(6) 0.23887(7) 0.0410(6) Uani 1 1 d .
H146 H 0.9278 0.5350 0.2353 0.049 Uiso 1 1 calc R
C147 C 0.90603(6) 0.57789(6) 0.22368(7) 0.0413(6) Uani 1 1 d .
C148 C 0.92806(6) 0.58989(6) 0.20435(7) 0.0401(6) Uani 1 1 d .
C149 C 0.95410(6) 0.57445(6) 0.19607(7) 0.0404(6) Uani 1 1 d .
H149 H 0.9586 0.5535 0.2042 0.048 Uiso 1 1 calc R
C150 C 0.97321(6) 0.59031(6) 0.17576(7) 0.0393(6) Uani 1 1 d .
C151 C 0.96661(6) 0.62182(7) 0.16337(7) 0.0425(6) Uani 1 1 d .
H151 H 0.9795 0.6327 0.1499 0.051 Uiso 1 1 calc R
C152 C 0.94028(6) 0.63665(6) 0.17176(7) 0.0387(6) Uani 1 1 d .
H152 H 0.9356 0.6575 0.1635 0.046 Uiso 1 1 calc R
C153 C 0.89478(6) 0.50075(6) 0.27530(7) 0.0405(6) Uani 1 1 d .
C154 C 0.86458(5) 0.48917(6) 0.28643(7) 0.0409(6) Uani 1 1 d .
H15A H 0.8583 0.5037 0.3037 0.061 Uiso 1 1 calc R
H15B H 0.8667 0.4675 0.2957 0.061 Uiso 1 1 calc R
H15C H 0.8499 0.4891 0.2668 0.061 Uiso 1 1 calc R
C155 C 0.90659(6) 0.47577(6) 0.25111(7) 0.0453(7) Uani 1 1 d .
H15D H 0.8917 0.4716 0.2323 0.068 Uiso 1 1 calc R
H15E H 0.9112 0.4558 0.2634 0.068 Uiso 1 1 calc R
H15F H 0.9243 0.4841 0.2423 0.068 Uiso 1 1 calc R
C156 C 0.91730(6) 0.50416(7) 0.30736(7) 0.0451(7) Uani 1 1 d .
H15G H 0.9212 0.4830 0.3175 0.068 Uiso 1 1 calc R
H15H H 0.9091 0.5182 0.3238 0.068 Uiso 1 1 calc R
H15I H 0.9356 0.5134 0.3008 0.068 Uiso 1 1 calc R
C157 C 1.00322(6) 0.57716(6) 0.16744(7) 0.0406(6) Uani 1 1 d .
C158 C 1.02448(6) 0.57676(6) 0.20064(7) 0.0436(7) Uani 1 1 d .
H15J H 1.0336 0.5979 0.2042 0.065 Uiso 1 1 calc R
H15K H 1.0397 0.5606 0.1988 0.065 Uiso 1 1 calc R
H15L H 1.0134 0.5716 0.2198 0.065 Uiso 1 1 calc R
C159 C 0.99904(6) 0.54164(6) 0.15405(7) 0.0445(7) Uani 1 1 d .
H15M H 0.9921 0.5281 0.1718 0.067 Uiso 1 1 calc R
H15N H 1.0178 0.5334 0.1478 0.067 Uiso 1 1 calc R
H15O H 0.9846 0.5413 0.1343 0.067 Uiso 1 1 calc R
C160 C 1.01661(6) 0.59899(6) 0.14009(7) 0.0419(6) Uani 1 1 d .
H16B H 1.0209 0.6203 0.1496 0.063 Uiso 1 1 calc R
H16C H 1.0025 0.6008 0.1201 0.063 Uiso 1 1 calc R
H16A H 1.0347 0.5893 0.1337 0.063 Uiso 1 1 calc R
C161 C 1.00637(6) 1.00960(7) 0.36208(7) 0.0405(6) Uani 1 1 d .
H161 H 1.0097 0.9878 0.3682 0.049 Uiso 1 1 calc R
C162 C 1.03051(6) 1.03037(6) 0.35948(7) 0.0412(6) Uani 1 1 d .
H162 H 1.0499 1.0223 0.3635 0.049 Uiso 1 1 calc R
C163 C 1.02596(6) 1.06311(7) 0.35095(7) 0.0414(6) Uani 1 1 d .
C164 C 0.99698(6) 1.07482(6) 0.34408(7) 0.0402(6) Uani 1 1 d .
H164 H 0.9937 1.0966 0.3379 0.048 Uiso 1 1 calc R
C165 C 0.97274(6) 1.05387(7) 0.34644(7) 0.0424(7) Uani 1 1 d .
C166 C 0.94358(6) 1.06298(6) 0.33916(7) 0.0422(6) Uani 1 1 d .
C167 C 0.93587(6) 1.09344(6) 0.32482(7) 0.0394(6) Uani 1 1 d .
H167 H 0.9506 1.1087 0.3213 0.047 Uiso 1 1 calc R
C168 C 0.90597(6) 1.10080(7) 0.31582(7) 0.0446(7) Uani 1 1 d .
C169 C 0.88390(6) 1.07810(6) 0.32130(7) 0.0408(6) Uani 1 1 d .
H169 H 0.8638 1.0831 0.3156 0.049 Uiso 1 1 calc R
C170 C 0.89211(6) 1.04778(6) 0.33538(7) 0.0436(7) Uani 1 1 d .
H170 H 0.8774 1.0324 0.3388 0.052 Uiso 1 1 calc R
C171 C 1.05239(6) 1.08545(7) 0.34820(7) 0.0454(7) Uani 1 1 d .
C172 C 1.07367(6) 1.07815(7) 0.32122(7) 0.0444(7) Uani 1 1 d .
H17A H 1.0915 1.0681 0.3320 0.067 Uiso 1 1 calc R
H17B H 1.0788 1.0982 0.3103 0.067 Uiso 1 1 calc R
H17C H 1.0642 1.0636 0.3042 0.067 Uiso 1 1 calc R
C173 C 1.03845(6) 1.11962(7) 0.34142(7) 0.0473(7) Uani 1 1 d .
H174 H 1.0258 1.1248 0.3592 0.071 Uiso 1 1 calc R
H175 H 1.0268 1.1197 0.3195 0.071 Uiso 1 1 calc R
H176 H 1.0541 1.1356 0.3414 0.071 Uiso 1 1 calc R
C174 C 1.06912(6) 1.08710(7) 0.38420(7) 0.0442(7) Uani 1 1 d .
H17G H 1.0556 1.0938 0.4005 0.066 Uiso 1 1 calc R
H17H H 1.0851 1.1026 0.3842 0.066 Uiso 1 1 calc R
H17I H 1.0771 1.0659 0.3905 0.066 Uiso 1 1 calc R
C175 C 0.89751(6) 1.13393(6) 0.30033(7) 0.0423(7) Uani 1 1 d .
C176 C 0.92431(6) 1.14868(7) 0.28467(7) 0.0449(7) Uani 1 1 d .
H17J H 0.9407 1.1508 0.3022 0.067 Uiso 1 1 calc R
H17K H 0.9190 1.1699 0.2753 0.067 Uiso 1 1 calc R
H17L H 0.9300 1.1347 0.2666 0.067 Uiso 1 1 calc R
C177 C 0.89184(6) 1.15543(7) 0.33100(7) 0.0430(6) Uani 1 1 d .
H17M H 0.8731 1.1495 0.3392 0.065 Uiso 1 1 calc R
H17N H 0.8912 1.1780 0.3240 0.065 Uiso 1 1 calc R
H17O H 0.9077 1.1524 0.3491 0.065 Uiso 1 1 calc R
C178 C 0.87002(6) 1.13409(7) 0.27469(7) 0.0466(7) Uani 1 1 d .
H17P H 0.8756 1.1286 0.2522 0.070 Uiso 1 1 calc R
H17Q H 0.8611 1.1554 0.2741 0.070 Uiso 1 1 calc R
H17R H 0.8559 1.1183 0.2815 0.070 Uiso 1 1 calc R
C179 C 0.96014(6) 1.02855(6) 0.42820(7) 0.0386(6) Uani 1 1 d .
H179 H 0.9752 1.0378 0.4166 0.046 Uiso 1 1 calc R
C180 C 0.95997(6) 1.03350(6) 0.46316(7) 0.0401(6) Uani 1 1 d .
H180 H 0.9749 1.0460 0.4751 0.048 Uiso 1 1 calc R
C181 C 0.93752(6) 1.01987(6) 0.48047(7) 0.0415(6) Uani 1 1 d .
C182 C 0.91515(6) 1.00098(6) 0.46263(7) 0.0426(7) Uani 1 1 d .
H182 H 0.9000 0.9918 0.4742 0.051 Uiso 1 1 calc R
C183 C 0.91578(6) 0.99614(7) 0.42749(7) 0.0440(7) Uani 1 1 d .
C184 C 0.89841(6) 0.98013(7) 0.40188(7) 0.0428(7) Uani 1 1 d .
C185 C 0.87156(6) 0.97038(6) 0.41322(8) 0.0471(7) Uani 1 1 d .
H185 H 0.8680 0.9735 0.4361 0.056 Uiso 1 1 calc R
C186 C 0.84995(6) 0.95598(7) 0.39038(7) 0.0451(7) Uani 1 1 d .
C187 C 0.85494(6) 0.95162(7) 0.35593(7) 0.0455(7) Uani 1 1 d .
H187 H 0.8403 0.9421 0.3406 0.055 Uiso 1 1 calc R
C188 C 0.88227(6) 0.96169(6) 0.34472(7) 0.0416(6) Uani 1 1 d .
H188 H 0.8859 0.9588 0.3219 0.050 Uiso 1 1 calc R
C189 C 0.93540(6) 1.02605(6) 0.51871(7) 0.0402(6) Uani 1 1 d .
C190 C 0.96391(6) 1.01290(7) 0.53717(7) 0.0450(7) Uani 1 1 d .
H19A H 0.9644 1.0178 0.5613 0.067 Uiso 1 1 calc R
H19B H 0.9808 1.0229 0.5279 0.067 Uiso 1 1 calc R
H19C H 0.9647 0.9896 0.5340 0.067 Uiso 1 1 calc R
C191 C 0.93351(6) 1.06292(6) 0.52395(7) 0.0435(7) Uani 1 1 d .
H19D H 0.9286 1.0674 0.5469 0.065 Uiso 1 1 calc R
H19E H 0.9183 1.0719 0.5076 0.065 Uiso 1 1 calc R
H19F H 0.9524 1.0727 0.5206 0.065 Uiso 1 1 calc R
C192 C 0.90848(6) 1.00945(7) 0.53167(7) 0.0457(7) Uani 1 1 d .
H19G H 0.9079 0.9870 0.5246 0.069 Uiso 1 1 calc R
H19H H 0.8905 1.0203 0.5223 0.069 Uiso 1 1 calc R
H19I H 0.9099 1.0106 0.5564 0.069 Uiso 1 1 calc R
C193 C 0.82012(6) 0.94610(7) 0.40252(7) 0.0432(7) Uani 1 1 d .
C194 C 0.82546(6) 0.94682(7) 0.44176(7) 0.0434(7) Uani 1 1 d .
H195 H 0.8265 0.9691 0.4495 0.065 Uiso 1 1 calc R
H196 H 0.8440 0.9359 0.4490 0.065 Uiso 1 1 calc R
H197 H 0.8093 0.9358 0.4514 0.065 Uiso 1 1 calc R
C195 C 0.79674(6) 0.97163(7) 0.39092(7) 0.0469(7) Uani 1 1 d .
H19M H 0.8029 0.9925 0.4003 0.070 Uiso 1 1 calc R
H19N H 0.7779 0.9656 0.3988 0.070 Uiso 1 1 calc R
H19O H 0.7947 0.9729 0.3662 0.070 Uiso 1 1 calc R
C196 C 0.81209(6) 0.91400(6) 0.38452(7) 0.0449(7) Uani 1 1 d .
H19P H 0.8017 0.9183 0.3623 0.067 Uiso 1 1 calc R
H19Q H 0.7995 0.9015 0.3981 0.067 Uiso 1 1 calc R
H19R H 0.8300 0.9019 0.3818 0.067 Uiso 1 1 calc R
F1 F 0.95047(3) 0.69886(4) 0.12328(4) 0.0516(4) Uani 1 1 d .
F2 F 0.97854(3) 0.70751(4) 0.17158(4) 0.0527(4) Uani 1 1 d .
F3 F 1.00363(3) 0.68838(4) 0.12753(4) 0.0528(4) Uani 1 1 d .
F4 F 1.00946(3) 0.74062(4) 0.14325(4) 0.0509(4) Uani 1 1 d .
F5 F 0.98573(3) 0.72931(4) 0.09357(4) 0.0529(4) Uani 1 1 d .
F6 F 0.96242(3) 0.74968(4) 0.14103(4) 0.0514(4) Uani 1 1 d .
F7 F 0.77012(4) 0.73884(4) 0.13814(4) 0.0542(4) Uani 1 1 d .
F8 F 0.76119(3) 0.69154(4) 0.11676(4) 0.0539(4) Uani 1 1 d .
F9 F 0.79378(3) 0.70124(4) 0.07364(4) 0.0538(4) Uani 1 1 d .
F10 F 0.80759(3) 0.74678(4) 0.09950(4) 0.0518(4) Uani 1 1 d .
F11 F 0.80694(3) 0.70276(4) 0.13377(4) 0.0562(4) Uani 1 1 d .
F12 F 0.75909(3) 0.73752(4) 0.08027(4) 0.0521(4) Uani 1 1 d .
F13 F 0.92254(3) 0.96769(4) 0.13120(4) 0.0529(4) Uani 1 1 d .
F14 F 0.91848(3) 0.91496(4) 0.11324(4) 0.0508(4) Uani 1 1 d .
F15 F 0.96432(3) 0.94404(4) 0.11723(4) 0.0495(4) Uani 1 1 d .
F16 F 0.95595(3) 0.90082(4) 0.15482(4) 0.0552(4) Uani 1 1 d .
F17 F 0.96106(3) 0.95088(4) 0.17362(4) 0.0506(4) Uani 1 1 d .
F18 F 0.91516(3) 0.92281(4) 0.16758(4) 0.0528(4) Uani 1 1 d .
F19 F 0.71307(4) 0.77257(4) 0.11644(4) 0.0541(4) Uani 1 1 d .
F20 F 0.67272(3) 0.75169(4) 0.13333(4) 0.0540(4) Uani 1 1 d .
F21 F 0.64943(3) 0.75346(4) 0.07638(4) 0.0531(4) Uani 1 1 d .
F22 F 0.67300(3) 0.79878(4) 0.10775(4) 0.0548(4) Uani 1 1 d .
F23 F 0.69205(4) 0.72505(4) 0.09111(4) 0.0549(4) Uani 1 1 d .
F24 F 0.69329(3) 0.77497(4) 0.06144(4) 0.0533(4) Uani 1 1 d .
F25 F 0.74181(3) 0.83570(4) 0.37303(4) 0.0541(4) Uani 1 1 d .
F26 F 0.73349(3) 0.79855(4) 0.32989(4) 0.0531(4) Uani 1 1 d .
F27 F 0.74529(4) 0.84956(4) 0.31540(4) 0.0540(4) Uani 1 1 d .
F28 F 0.69794(3) 0.83433(4) 0.30271(4) 0.0532(4) Uani 1 1 d .
F29 F 0.70765(3) 0.87118(4) 0.33928(4) 0.0540(4) Uani 1 1 d .
F30 F 0.69357(4) 0.82023(4) 0.35770(4) 0.0540(4) Uani 1 1 d .
F31 F 0.69172(3) 0.58867(4) -0.00506(4) 0.0534(4) Uani 1 1 d .
F32 F 0.67001(3) 0.56328(4) 0.04028(4) 0.0538(4) Uani 1 1 d .
F33 F 0.66500(3) 0.62050(4) 0.02513(4) 0.0533(4) Uani 1 1 d .
F34 F 0.62598(3) 0.58906(4) 0.02004(4) 0.0525(4) Uani 1 1 d .
F35 F 0.64736(3) 0.60865(4) -0.02491(4) 0.0534(4) Uani 1 1 d .
F36 F 0.65481(3) 0.55269(4) -0.01580(4) 0.0537(4) Uani 1 1 d .
F37 F 0.96871(3) 0.92915(4) 0.48422(4) 0.0525(4) Uani 1 1 d .
F38 F 0.95114(3) 0.87565(4) 0.47707(4) 0.0529(4) Uani 1 1 d .
F39 F 0.99573(3) 0.88637(4) 0.50424(4) 0.0532(4) Uani 1 1 d .
F40 F 0.95893(3) 0.86521(4) 0.52978(4) 0.0531(4) Uani 1 1 d .
F41 F 0.97346(3) 0.92100(4) 0.54203(4) 0.0530(4) Uani 1 1 d .
F42 F 0.92842(3) 0.90904(4) 0.51213(4) 0.0534(4) Uani 1 1 d .
F43 F 0.82339(4) 0.81012(4) 0.42755(4) 0.0544(4) Uani 1 1 d .
F44 F 0.78754(4) 0.77263(4) 0.41056(4) 0.0540(4) Uani 1 1 d .
F45 F 0.81480(3) 0.77062(4) 0.46489(4) 0.0539(4) Uani 1 1 d .
F46 F 0.82400(4) 0.73148(4) 0.42900(4) 0.0554(4) Uani 1 1 d .
F47 F 0.85701(3) 0.76714(4) 0.43982(4) 0.0534(4) Uani 1 1 d .
F48 F 0.83227(4) 0.76937(4) 0.38697(4) 0.0551(4) Uani 1 1 d .
N1 N 0.83637(5) 0.81492(5) 0.19063(5) 0.0376(5) Uani 1 1 d .
N2 N 0.85678(4) 0.87430(5) 0.21108(5) 0.0370(5) Uani 1 1 d .
N3 N 0.97744(4) 0.68107(5) 0.47714(5) 0.0375(5) Uani 1 1 d .
N4 N 0.99235(4) 0.73892(5) 0.50239(5) 0.0367(5) Uani 1 1 d .
N5 N 0.86873(4) 0.84655(5) 0.13890(5) 0.0356(5) Uani 1 1 d .
N6 N 0.81071(4) 0.84304(5) 0.11960(5) 0.0375(5) Uani 1 1 d .
N7 N 0.83193(4) 0.90651(5) 0.14616(5) 0.0377(5) Uani 1 1 d .
N8 N 0.79414(4) 0.87709(5) 0.18832(5) 0.0366(5) Uani 1 1 d .
N9 N 1.04256(4) 0.69470(5) 0.50432(6) 0.0384(5) Uani 1 1 d .
N10 N 1.02963(4) 0.70673(5) 0.56675(6) 0.0375(5) Uani 1 1 d .
N11 N 1.00611(4) 0.64683(5) 0.54340(6) 0.0375(5) Uani 1 1 d .
N12 N 0.96430(4) 0.69073(5) 0.54855(5) 0.0375(5) Uani 1 1 d .
N13 N 0.88740(4) 0.68788(5) 0.18624(5) 0.0352(5) Uani 1 1 d .
N14 N 0.90850(4) 0.66224(5) 0.24693(5) 0.0359(5) Uani 1 1 d .
N15 N 0.94122(5) 0.97820(5) 0.31046(5) 0.0401(5) Uani 1 1 d .
N16 N 0.95927(5) 0.95011(5) 0.37033(6) 0.0406(5) Uani 1 1 d .
N17 N 0.84056(4) 0.65507(5) 0.21876(6) 0.0388(5) Uani 1 1 d .
N18 N 0.85547(4) 0.62438(5) 0.16319(5) 0.0358(5) Uani 1 1 d .
N19 N 0.88077(4) 0.59567(5) 0.22899(5) 0.0366(5) Uani 1 1 d .
N20 N 0.92118(4) 0.62122(5) 0.19187(5) 0.0356(5) Uani 1 1 d .
N21 N 0.97750(5) 1.02115(5) 0.35557(5) 0.0395(5) Uani 1 1 d .
N22 N 0.92176(5) 1.04034(5) 0.34433(6) 0.0403(5) Uani 1 1 d .
N23 N 0.93806(5) 1.00995(5) 0.41022(6) 0.0402(5) Uani 1 1 d .
N24 N 0.90382(5) 0.97603(5) 0.36781(5) 0.0395(5) Uani 1 1 d .
P1 P 0.981188(18) 0.71781(2) 0.13225(2) 0.05037(19) Uani 1 1 d .
P2 P 0.783039(18) 0.71973(2) 0.10652(2) 0.0516(2) Uani 1 1 d .
P3 P 0.939707(18) 0.93446(2) 0.14278(2) 0.0523(2) Uani 1 1 d .
P4 P 0.681215(19) 0.76230(2) 0.09636(2) 0.0540(2) Uani 1 1 d .
P5 P 0.720346(18) 0.83457(2) 0.33784(2) 0.0538(2) Uani 1 1 d .
P6 P 0.658776(18) 0.58542(2) 0.00729(2) 0.0536(2) Uani 1 1 d .
P7 P 0.962628(18) 0.89884(2) 0.50922(2) 0.0528(2) Uani 1 1 d .
P8 P 0.822115(18) 0.77058(2) 0.42536(2) 0.0539(2) Uani 1 1 d .
Ru1 Ru 0.833464(4) 0.860054(5) 0.165133(6) 0.03618(5) Uani 1 1 d .
Ru2 Ru 1.002160(5) 0.692704(5) 0.523814(6) 0.03734(5) Uani 1 1 d .
Ru3 Ru 0.882119(4) 0.641146(5) 0.205850(6) 0.03570(5) Uani 1 1 d .
Ru4 Ru 0.940215(4) 0.996713(5) 0.359592(6) 0.03481(5) Uani 1 1 d .
S1 S 0.881718(15) 0.762158(16) 0.305166(18) 0.04066(16) Uani 1 1 d .
S2 S 0.902414(15) 0.829245(16) 0.328606(18) 0.04061(16) Uani 1 1 d .
S3 S 0.935213(15) 0.797739(16) 0.398827(18) 0.04212(16) Uani 1 1 d .
S4 S 0.915009(15) 0.732334(16) 0.373148(18) 0.04225(16) Uani 1 1 d .
S5 S 0.943253(15) 0.797541(16) 0.213617(18) 0.04010(16) Uani 1 1 d .
S6 S 0.966787(15) 0.769209(16) 0.280922(18) 0.04006(16) Uani 1 1 d .
S7 S 0.981939(15) 0.840775(16) 0.310594(18) 0.04015(16) Uani 1 1 d .
S8 S 0.959330(15) 0.870681(16) 0.244138(18) 0.04013(16) Uani 1 1 d .

loop_
_atom_site_aniso_label
_atom_site_aniso_U_11
_atom_site_aniso_U_22
_atom_site_aniso_U_33
_atom_site_aniso_U_23
_atom_site_aniso_U_13
_atom_site_aniso_U_12
C1 0.0364(14) 0.0378(14) 0.0416(15) 0.0020(12) -0.0102(12) 0.0096(12)
C2 0.0381(14) 0.0386(14) 0.0354(15) 0.0040(12) 0.0024(12) 0.0055(12)
C3 0.0374(14) 0.0378(14) 0.0360(15) 0.0010(12) 0.0037(12) 0.0081(12)
C4 0.0421(15) 0.0416(15) 0.0338(14) -0.0030(12) 0.0044(12) -0.0070(12)
C5 0.0399(14) 0.0386(14) 0.0398(15) 0.0001(12) -0.0128(12) -0.0029(12)
C6 0.0397(14) 0.0403(15) 0.0387(15) -0.0013(12) -0.0080(12) -0.0055(12)
C7 0.0380(14) 0.0397(14) 0.0343(14) 0.0021(12) 0.0054(12) 0.0049(12)
C8 0.0402(14) 0.0409(15) 0.0358(15) -0.0027(12) -0.0093(12) -0.0055(12)
C9 0.0404(14) 0.0390(14) 0.0388(15) -0.0004(12) -0.0129(12) 0.0088(12)
C10 0.0374(14) 0.0380(14) 0.0435(16) -0.0018(12) -0.0148(12) 0.0079(12)
C11 0.0373(14) 0.0380(14) 0.0404(15) -0.0068(12) -0.0088(12) 0.0101(12)
C12 0.0378(14) 0.0432(15) 0.0403(15) -0.0010(13) -0.0098(12) -0.0050(12)
C13 0.0427(14) 0.0354(14) 0.0396(15) -0.0010(12) -0.0112(12) -0.0016(12)
C14 0.0425(15) 0.0367(14) 0.0400(15) 0.0098(12) -0.0089(12) -0.0077(12)
C15 0.0412(15) 0.0339(14) 0.0509(17) 0.0131(13) -0.0105(13) -0.0081(12)
C16 0.0395(14) 0.0420(15) 0.0444(16) 0.0038(13) -0.0057(13) 0.0073(12)
C17 0.0385(14) 0.0401(14) 0.0356(15) 0.0021(12) 0.0037(12) -0.0022(12)
C18 0.0382(14) 0.0451(15) 0.0434(16) 0.0121(13) -0.0130(13) -0.0091(12)
C19 0.0466(15) 0.0407(15) 0.0388(15) 0.0073(12) -0.0142(13) 0.0070(13)
C20 0.0386(14) 0.0415(15) 0.0326(14) 0.0043(12) 0.0030(12) -0.0015(12)
C21 0.0396(14) 0.0352(14) 0.0393(15) 0.0032(12) -0.0102(12) -0.0025(12)
C22 0.0392(14) 0.0373(14) 0.0354(15) -0.0063(12) 0.0046(12) 0.0101(12)
C23 0.0441(15) 0.0348(14) 0.0444(16) 0.0044(12) -0.0088(13) 0.0077(12)
C24 0.0448(15) 0.0351(14) 0.0495(17) -0.0035(13) -0.0094(13) 0.0133(12)
C25 0.0377(14) 0.0358(14) 0.0337(14) 0.0075(11) 0.0014(11) 0.0100(11)
C26 0.0341(13) 0.0347(14) 0.0425(16) 0.0065(12) -0.0031(12) 0.0051(11)
C27 0.0336(13) 0.0392(14) 0.0376(15) 0.0087(12) -0.0032(12) 0.0039(12)
C28 0.0363(14) 0.0349(14) 0.0405(15) 0.0082(12) -0.0026(12) -0.0065(12)
C29 0.0405(15) 0.0422(15) 0.0406(16) 0.0122(13) 0.0014(13) 0.0077(12)
C30 0.0435(15) 0.0360(14) 0.0366(15) 0.0053(12) 0.0012(13) 0.0052(12)
C31 0.0380(14) 0.0411(14) 0.0341(14) 0.0043(12) -0.0041(12) -0.0029(12)
C32 0.0383(14) 0.0388(14) 0.0428(16) -0.0105(12) -0.0078(12) -0.0109(12)
C33 0.0400(14) 0.0419(15) 0.0409(16) 0.0103(12) -0.0096(12) -0.0093(12)
C34 0.0397(14) 0.0414(15) 0.0392(15) 0.0060(12) -0.0105(13) -0.0127(12)
C35 0.0376(14) 0.0422(15) 0.0479(17) -0.0091(13) -0.0155(13) 0.0106(12)
C36 0.0369(14) 0.0466(15) 0.0401(15) 0.0065(13) -0.0135(12) 0.0088(12)
C37 0.0381(14) 0.0355(14) 0.0432(16) -0.0005(12) -0.0072(12) 0.0072(12)
C38 0.0389(14) 0.0440(15) 0.0419(16) -0.0142(13) -0.0059(12) -0.0082(12)
C39 0.0399(14) 0.0429(15) 0.0437(16) -0.0092(13) -0.0120(13) -0.0115(12)
C40 0.0415(15) 0.0443(15) 0.0387(15) -0.0076(13) 0.0081(12) -0.0076(13)
C41 0.0437(15) 0.0402(15) 0.0428(16) -0.0054(13) -0.0120(13) -0.0118(13)
C42 0.0425(15) 0.0440(15) 0.0439(16) 0.0105(13) -0.0100(13) -0.0110(13)
C43 0.0399(15) 0.0454(15) 0.0431(16) 0.0083(13) -0.0090(13) 0.0084(13)
C44 0.0435(15) 0.0438(15) 0.0416(16) -0.0120(13) -0.0084(13) -0.0099(13)
C45 0.0420(15) 0.0480(16) 0.0414(16) 0.0053(13) 0.0013(13) 0.0131(13)
C46 0.0398(14) 0.0399(15) 0.0377(15) -0.0099(12) -0.0067(12) 0.0029(12)
C47 0.0375(14) 0.0412(15) 0.0427(16) 0.0046(13) -0.0077(12) -0.0005(12)
C48 0.0452(15) 0.0282(13) 0.0491(17) -0.0073(12) 0.0043(13) -0.0018(12)
C49 0.0411(14) 0.0397(14) 0.0395(15) 0.0060(12) -0.0054(12) 0.0166(12)
C50 0.0334(13) 0.0362(14) 0.0439(16) 0.0063(12) -0.0090(12) 0.0048(11)
C51 0.0450(15) 0.0340(14) 0.0451(16) -0.0049(13) -0.0033(13) 0.0082(12)
C52 0.0426(15) 0.0349(14) 0.0439(16) -0.0039(12) -0.0023(13) 0.0075(12)
C53 0.0367(14) 0.0360(14) 0.0495(17) 0.0043(13) -0.0080(13) 0.0004(12)
C54 0.0378(14) 0.0381(14) 0.0428(16) 0.0082(12) -0.0089(12) 0.0152(12)
C55 0.0406(15) 0.0408(15) 0.0457(17) 0.0042(13) 0.0051(13) 0.0054(12)
C56 0.0461(15) 0.0394(15) 0.0482(17) 0.0083(13) 0.0122(13) 0.0136(13)
C57 0.0404(14) 0.0347(14) 0.0481(17) 0.0105(12) 0.0121(13) -0.0036(12)
C58 0.0450(16) 0.0432(16) 0.0530(18) 0.0118(14) -0.0049(14) -0.0045(13)
C59 0.0451(15) 0.0416(15) 0.0452(17) -0.0077(13) -0.0030(13) 0.0093(13)
C60 0.0433(15) 0.0435(16) 0.0560(18) -0.0133(14) -0.0078(14) 0.0147(13)
C61 0.0436(15) 0.0421(15) 0.0510(18) -0.0094(13) 0.0108(13) 0.0116(13)
C62 0.0445(15) 0.0404(15) 0.0476(17) -0.0106(13) 0.0046(13) 0.0141(13)
C63 0.0409(15) 0.0382(15) 0.0515(18) -0.0105(13) -0.0033(13) -0.0101(12)
C64 0.0372(14) 0.0405(15) 0.0431(16) 0.0131(12) -0.0059(12) 0.0129(12)
C65 0.0380(14) 0.0436(15) 0.0433(16) 0.0081(13) 0.0029(13) -0.0045(12)
C66 0.0385(14) 0.0420(15) 0.0433(16) 0.0078(13) 0.0006(13) 0.0078(12)
C67 0.0371(14) 0.0452(15) 0.0413(16) 0.0101(13) -0.0020(12) 0.0075(12)
C68 0.0386(14) 0.0425(15) 0.0430(16) 0.0069(13) -0.0042(13) -0.0088(12)
C69 0.0346(14) 0.0495(16) 0.0411(16) 0.0069(13) 0.0008(12) 0.0065(12)
C70 0.0419(15) 0.0442(15) 0.0465(17) -0.0050(13) -0.0016(13) -0.0055(13)
C71 0.0394(14) 0.0455(15) 0.0387(15) 0.0109(13) 0.0040(12) -0.0122(13)
C72 0.0410(15) 0.0415(15) 0.0469(17) -0.0096(13) -0.0029(13) -0.0102(12)
C73 0.0409(15) 0.0437(15) 0.0417(16) 0.0033(13) -0.0042(13) -0.0079(13)
C74 0.0371(14) 0.0425(15) 0.0463(16) -0.0067(13) 0.0145(13) 0.0034(12)
C75 0.0451(15) 0.0373(14) 0.0474(17) -0.0005(13) 0.0038(13) 0.0082(13)
C76 0.0412(15) 0.0474(16) 0.0457(17) -0.0095(13) 0.0075(13) 0.0157(13)
C77 0.0369(14) 0.0429(15) 0.0383(15) 0.0088(12) 0.0061(12) 0.0070(12)
C78 0.0384(14) 0.0419(15) 0.0410(16) 0.0089(12) -0.0087(12) 0.0037(12)
C79 0.0448(15) 0.0426(15) 0.0438(16) 0.0094(13) 0.0092(13) 0.0120(13)
C80 0.0405(15) 0.0395(15) 0.0504(17) -0.0145(13) 0.0117(13) -0.0084(12)
C81 0.0477(16) 0.0395(15) 0.0474(17) 0.0186(13) 0.0089(13) 0.0158(13)
C82 0.0469(16) 0.0334(14) 0.0454(16) 0.0087(12) 0.0015(13) 0.0050(12)
C83 0.0417(15) 0.0409(15) 0.0466(17) 0.0171(13) -0.0056(13) 0.0068(13)
C84 0.0391(14) 0.0387(14) 0.0463(17) 0.0132(13) -0.0075(13) 0.0004(12)
C85 0.0492(16) 0.0350(14) 0.0443(16) -0.0004(12) 0.0085(13) 0.0089(13)
C86 0.0461(15) 0.0290(13) 0.0462(16) -0.0076(12) 0.0059(13) -0.0025(12)
C87 0.0415(15) 0.0425(15) 0.0406(16) -0.0046(13) -0.0013(13) 0.0027(13)
C88 0.0368(14) 0.0453(16) 0.0529(18) 0.0057(14) 0.0053(13) -0.0049(13)
C89 0.0460(15) 0.0379(14) 0.0432(16) -0.0109(12) 0.0122(13) -0.0061(12)
C90 0.0433(15) 0.0364(14) 0.0474(17) 0.0117(13) 0.0087(13) 0.0122(12)
C91 0.0407(15) 0.0387(14) 0.0444(16) 0.0000(13) -0.0055(13) 0.0061(12)
C92 0.0451(15) 0.0405(15) 0.0461(17) 0.0106(13) 0.0147(13) -0.0058(13)
C93 0.0488(16) 0.0441(15) 0.0430(16) 0.0103(13) -0.0094(13) 0.0141(13)
C94 0.0495(16) 0.0521(17) 0.0417(16) -0.0135(14) 0.0097(14) -0.0110(14)
C95 0.0381(14) 0.0451(15) 0.0402(16) -0.0020(13) -0.0007(12) 0.0006(12)
C96 0.0467(16) 0.0544(17) 0.0488(18) 0.0159(14) -0.0080(14) -0.0122(14)
C97 0.0484(16) 0.0431(15) 0.0425(16) 0.0094(13) 0.0095(13) -0.0117(13)
C98 0.0409(15) 0.0438(15) 0.0489(17) 0.0123(13) 0.0134(13) -0.0064(13)
C99 0.0387(14) 0.0440(15) 0.0418(16) -0.0018(13) -0.0131(12) 0.0070(12)
C100 0.0341(13) 0.0436(15) 0.0384(15) 0.0004(12) 0.0019(12) 0.0062(12)
C101 0.0393(14) 0.0397(14) 0.0383(15) -0.0075(12) -0.0076(12) 0.0115(12)
C102 0.0380(14) 0.0317(13) 0.0478(16) 0.0019(12) -0.0133(12) 0.0033(11)
C103 0.0338(13) 0.0303(13) 0.0524(17) 0.0039(12) -0.0148(12) 0.0023(11)
C104 0.0388(14) 0.0372(14) 0.0399(15) -0.0009(12) -0.0104(12) -0.0036(12)
C105 0.0394(14) 0.0307(13) 0.0384(15) -0.0073(11) -0.0114(12) 0.0045(11)
C106 0.0410(14) 0.0363(14) 0.0414(16) 0.0035(12) -0.0136(12) 0.0059(12)
C107 0.0409(14) 0.0452(15) 0.0317(14) 0.0037(12) 0.0023(12) -0.0117(12)
C108 0.0393(14) 0.0422(15) 0.0338(14) -0.0068(12) 0.0065(12) -0.0046(12)
C109 0.0360(13) 0.0299(13) 0.0475(16) -0.0083(12) -0.0110(12) 0.0035(11)
C110 0.0316(13) 0.0325(13) 0.0387(15) -0.0043(11) -0.0053(11) -0.0040(11)
C111 0.0394(14) 0.0365(14) 0.0404(15) 0.0010(12) -0.0097(12) -0.0006(12)
C112 0.0405(14) 0.0370(14) 0.0386(15) -0.0010(12) -0.0112(12) -0.0028(12)
C113 0.0480(15) 0.0366(14) 0.0363(15) 0.0029(12) 0.0128(13) 0.0119(12)
C114 0.0396(14) 0.0418(15) 0.0373(15) -0.0046(12) 0.0080(12) 0.0157(12)
C115 0.0421(15) 0.0406(14) 0.0363(15) -0.0042(12) 0.0069(12) 0.0142(12)
C116 0.0405(14) 0.0361(14) 0.0386(15) 0.0007(12) -0.0027(12) -0.0034(12)
C117 0.0421(15) 0.0371(14) 0.0395(15) 0.0064(12) 0.0108(12) 0.0092(12)
C118 0.0400(14) 0.0384(14) 0.0380(15) 0.0044(12) 0.0101(12) 0.0081(12)
C119 0.0372(14) 0.0398(14) 0.0397(16) -0.0032(12) 0.0048(12) 0.0092(12)
C120 0.0436(15) 0.0330(13) 0.0377(15) -0.0019(12) 0.0087(12) -0.0056(12)
C121 0.0421(14) 0.0326(13) 0.0377(15) -0.0051(12) -0.0116(12) -0.0035(12)
C122 0.0428(15) 0.0412(15) 0.0370(15) -0.0012(12) 0.0099(12) 0.0149(12)
C123 0.0429(15) 0.0318(13) 0.0410(15) 0.0007(12) -0.0051(12) -0.0022(12)
C124 0.0400(14) 0.0337(13) 0.0407(15) -0.0080(12) -0.0124(12) -0.0005(12)
C125 0.0458(16) 0.0377(14) 0.0439(16) -0.0077(13) 0.0006(13) 0.0027(13)
C126 0.0404(15) 0.0380(14) 0.0458(17) -0.0068(13) 0.0084(13) -0.0100(12)
C127 0.0399(14) 0.0340(14) 0.0441(16) 0.0056(12) 0.0093(13) -0.0051(12)
C128 0.0363(14) 0.0383(14) 0.0490(17) -0.0068(13) -0.0005(13) 0.0080(12)
C129 0.0346(13) 0.0388(14) 0.0399(15) 0.0029(12) 0.0006(12) 0.0025(12)
C130 0.0349(13) 0.0413(14) 0.0430(16) -0.0075(12) -0.0044(12) 0.0052(12)
C131 0.0329(13) 0.0388(14) 0.0431(16) -0.0031(12) -0.0056(12) -0.0046(12)
C132 0.0324(13) 0.0392(14) 0.0422(16) -0.0040(12) -0.0057(12) -0.0041(12)
C133 0.0402(14) 0.0392(14) 0.0396(15) -0.0115(12) -0.0008(12) 0.0065(12)
C134 0.0406(14) 0.0405(15) 0.0427(16) -0.0117(12) -0.0141(12) 0.0116(12)
C135 0.0452(15) 0.0416(15) 0.0412(16) 0.0027(13) 0.0052(13) 0.0055(13)
C136 0.0450(15) 0.0412(15) 0.0483(17) 0.0015(13) 0.0082(13) 0.0053(13)
C137 0.0376(14) 0.0425(15) 0.0429(16) -0.0043(13) -0.0027(12) 0.0063(12)
C138 0.0456(15) 0.0455(16) 0.0425(16) -0.0030(13) -0.0023(13) -0.0005(13)
C139 0.0402(14) 0.0390(14) 0.0409(16) -0.0087(12) -0.0027(12) 0.0059(12)
C140 0.0355(14) 0.0453(15) 0.0486(17) -0.0182(13) -0.0093(13) -0.0115(12)
C141 0.0350(14) 0.0482(16) 0.0458(17) 0.0081(13) -0.0112(12) 0.0099(12)
C142 0.0424(15) 0.0384(14) 0.0433(16) -0.0065(12) -0.0147(13) -0.0069(12)
C143 0.0425(15) 0.0405(15) 0.0447(16) 0.0034(13) 0.0050(13) -0.0021(12)
C144 0.0435(15) 0.0332(14) 0.0454(16) -0.0056(12) 0.0067(13) -0.0034(12)
C145 0.0446(15) 0.0404(15) 0.0414(16) 0.0062(13) 0.0071(13) 0.0050(13)
C146 0.0323(13) 0.0418(15) 0.0466(16) 0.0087(13) -0.0079(12) -0.0085(12)
C147 0.0427(15) 0.0376(14) 0.0441(16) 0.0041(12) 0.0058(13) -0.0056(12)
C148 0.0395(14) 0.0396(14) 0.0412(16) 0.0024(12) 0.0037(12) -0.0038(12)
C149 0.0452(15) 0.0376(14) 0.0387(15) -0.0075(12) 0.0061(13) 0.0042(13)
C150 0.0389(14) 0.0425(15) 0.0355(15) -0.0059(12) -0.0024(12) 0.0054(12)
C151 0.0430(15) 0.0447(16) 0.0401(16) 0.0056(13) 0.0053(13) 0.0081(13)
C152 0.0410(14) 0.0349(14) 0.0381(15) -0.0025(12) -0.0064(12) 0.0039(12)
C153 0.0412(14) 0.0397(15) 0.0409(16) 0.0001(12) 0.0047(12) 0.0031(12)
C154 0.0375(14) 0.0429(15) 0.0406(15) 0.0077(12) -0.0046(12) -0.0016(12)
C155 0.0486(16) 0.0433(15) 0.0449(17) 0.0081(13) 0.0090(13) 0.0106(13)
C156 0.0422(15) 0.0426(15) 0.0484(17) 0.0103(13) -0.0061(13) -0.0084(13)
C157 0.0406(14) 0.0366(14) 0.0445(16) -0.0123(12) 0.0029(13) -0.0038(12)
C158 0.0417(15) 0.0409(15) 0.0459(16) -0.0137(13) -0.0074(13) 0.0119(12)
C159 0.0437(15) 0.0420(15) 0.0489(17) -0.0155(13) 0.0102(13) -0.0066(13)
C160 0.0455(15) 0.0356(14) 0.0460(17) -0.0090(12) 0.0121(13) 0.0070(12)
C161 0.0380(14) 0.0407(15) 0.0435(16) 0.0100(12) 0.0079(12) 0.0059(12)
C162 0.0396(14) 0.0428(15) 0.0422(16) 0.0066(13) 0.0084(12) 0.0050(13)
C163 0.0414(15) 0.0459(16) 0.0377(15) 0.0104(13) 0.0074(12) 0.0025(13)
C164 0.0429(15) 0.0376(14) 0.0408(16) -0.0073(12) 0.0071(13) 0.0013(12)
C165 0.0415(15) 0.0447(15) 0.0383(15) 0.0086(13) -0.0106(12) 0.0056(13)
C166 0.0424(15) 0.0439(15) 0.0384(15) 0.0053(13) -0.0059(12) 0.0076(13)
C167 0.0380(14) 0.0397(14) 0.0408(16) -0.0042(12) 0.0047(12) 0.0031(12)
C168 0.0407(15) 0.0463(16) 0.0473(17) 0.0062(13) 0.0066(13) 0.0041(13)
C169 0.0380(14) 0.0367(14) 0.0454(16) -0.0054(12) -0.0079(12) 0.0102(12)
C170 0.0422(15) 0.0361(14) 0.0506(17) -0.0067(13) -0.0055(13) 0.0133(12)
C171 0.0483(16) 0.0444(16) 0.0445(17) -0.0107(13) 0.0090(14) -0.0094(13)
C172 0.0483(16) 0.0439(15) 0.0419(16) 0.0090(13) 0.0090(13) -0.0151(13)
C173 0.0474(16) 0.0468(16) 0.0463(17) 0.0042(14) -0.0037(14) -0.0123(14)
C174 0.0497(16) 0.0392(15) 0.0442(16) -0.0041(13) 0.0079(13) -0.0072(13)
C175 0.0358(14) 0.0436(15) 0.0482(17) -0.0042(13) 0.0076(13) 0.0118(12)
C176 0.0458(15) 0.0442(15) 0.0460(17) 0.0105(13) 0.0108(13) 0.0139(13)
C177 0.0470(15) 0.0455(15) 0.0374(15) 0.0059(13) 0.0084(13) 0.0104(13)
C178 0.0477(16) 0.0401(15) 0.0502(18) -0.0057(13) -0.0050(14) 0.0124(13)
C179 0.0379(14) 0.0391(14) 0.0371(15) -0.0077(12) -0.0058(12) 0.0080(12)
C180 0.0448(15) 0.0423(15) 0.0328(14) 0.0011(12) 0.0022(12) 0.0093(13)
C181 0.0448(15) 0.0417(15) 0.0370(15) -0.0084(12) -0.0008(13) 0.0078(13)
C182 0.0417(15) 0.0437(15) 0.0427(16) -0.0132(13) 0.0048(13) 0.0126(13)
C183 0.0445(15) 0.0432(15) 0.0421(16) -0.0091(13) -0.0074(13) -0.0024(13)
C184 0.0361(14) 0.0435(15) 0.0467(16) -0.0095(13) -0.0070(13) 0.0089(12)
C185 0.0494(17) 0.0422(15) 0.0497(18) -0.0147(14) 0.0053(14) -0.0118(13)
C186 0.0481(16) 0.0446(16) 0.0435(17) -0.0123(13) 0.0087(14) -0.0124(13)
C187 0.0475(16) 0.0455(16) 0.0443(17) -0.0096(13) 0.0091(14) -0.0112(13)
C188 0.0408(15) 0.0462(15) 0.0376(15) 0.0037(13) 0.0029(12) -0.0081(13)
C189 0.0370(14) 0.0418(15) 0.0425(16) -0.0142(13) 0.0075(12) 0.0119(12)
C190 0.0484(16) 0.0422(15) 0.0419(16) -0.0138(13) -0.0084(13) 0.0104(13)
C191 0.0493(16) 0.0413(15) 0.0412(16) -0.0083(13) 0.0105(13) 0.0101(13)
C192 0.0478(16) 0.0427(15) 0.0474(17) 0.0110(13) 0.0088(14) 0.0122(13)
C193 0.0436(15) 0.0471(16) 0.0380(15) -0.0065(13) -0.0014(13) -0.0069(13)
C194 0.0423(15) 0.0470(16) 0.0407(16) -0.0041(13) 0.0034(13) -0.0067(13)
C195 0.0470(16) 0.0452(16) 0.0465(17) 0.0059(13) -0.0065(13) -0.0089(13)
C196 0.0433(15) 0.0452(16) 0.0484(17) -0.0117(13) 0.0151(13) -0.0131(13)
F1 0.0512(9) 0.0525(9) 0.0514(10) 0.0004(8) 0.0071(8) 0.0015(8)
F2 0.0499(9) 0.0542(10) 0.0525(10) 0.0045(8) -0.0020(8) -0.0045(8)
F3 0.0526(9) 0.0488(9) 0.0573(11) 0.0064(8) 0.0076(8) 0.0075(8)
F4 0.0494(9) 0.0522(9) 0.0514(10) -0.0005(8) 0.0062(8) 0.0018(8)
F5 0.0532(9) 0.0515(9) 0.0544(10) 0.0004(8) 0.0071(8) 0.0015(8)
F6 0.0510(9) 0.0527(9) 0.0511(10) -0.0001(8) 0.0077(8) 0.0017(8)
F7 0.0558(10) 0.0541(10) 0.0519(10) 0.0073(8) 0.0014(8) 0.0132(8)
F8 0.0491(9) 0.0572(10) 0.0532(10) 0.0064(8) -0.0068(8) 0.0090(8)
F9 0.0503(9) 0.0501(9) 0.0607(11) -0.0084(8) 0.0049(8) -0.0054(8)
F10 0.0507(9) 0.0510(9) 0.0511(10) -0.0062(8) -0.0087(8) 0.0024(8)
F11 0.0500(9) 0.0535(10) 0.0627(11) 0.0062(8) -0.0078(8) 0.0098(8)
F12 0.0512(9) 0.0500(9) 0.0525(10) -0.0065(8) -0.0086(8) 0.0024(8)
F13 0.0530(9) 0.0510(9) 0.0535(10) -0.0047(8) -0.0022(8) 0.0067(8)
F14 0.0514(9) 0.0481(9) 0.0499(10) 0.0079(8) -0.0105(8) 0.0080(8)
F15 0.0503(9) 0.0493(9) 0.0469(9) -0.0054(8) -0.0057(8) 0.0073(8)
F16 0.0518(9) 0.0558(10) 0.0542(10) 0.0090(8) -0.0144(8) 0.0053(8)
F17 0.0522(9) 0.0559(10) 0.0437(9) 0.0103(8) 0.0044(8) -0.0141(8)
F18 0.0492(9) 0.0559(10) 0.0505(10) 0.0033(8) -0.0100(8) -0.0094(8)
F19 0.0529(9) 0.0549(10) 0.0537(10) -0.0080(8) 0.0008(8) -0.0030(8)
F20 0.0539(10) 0.0528(10) 0.0548(10) -0.0085(8) 0.0023(8) -0.0022(8)
F21 0.0550(10) 0.0500(9) 0.0542(10) 0.0068(8) 0.0041(8) -0.0067(8)
F22 0.0537(10) 0.0536(10) 0.0563(11) -0.0088(8) 0.0015(8) -0.0022(8)
F23 0.0545(10) 0.0550(10) 0.0543(10) -0.0089(8) 0.0010(8) -0.0030(8)
F24 0.0466(9) 0.0561(10) 0.0558(10) 0.0041(8) -0.0021(8) 0.0089(8)
F25 0.0534(10) 0.0516(10) 0.0559(10) -0.0012(8) -0.0026(8) -0.0063(8)
F26 0.0513(9) 0.0508(9) 0.0552(10) 0.0020(8) -0.0057(8) -0.0078(8)
F27 0.0567(10) 0.0511(9) 0.0543(10) -0.0114(8) 0.0063(8) -0.0108(8)
F28 0.0527(9) 0.0513(9) 0.0540(10) -0.0005(8) -0.0041(8) -0.0068(8)
F29 0.0532(10) 0.0518(9) 0.0556(10) -0.0009(8) -0.0022(8) -0.0071(8)
F30 0.0542(10) 0.0530(10) 0.0534(10) -0.0003(8) -0.0024(8) -0.0068(8)
F31 0.0529(9) 0.0509(9) 0.0537(10) 0.0066(8) -0.0092(8) 0.0069(8)
F32 0.0522(9) 0.0508(9) 0.0562(10) 0.0003(8) -0.0065(8) 0.0004(8)
F33 0.0522(9) 0.0511(10) 0.0546(10) -0.0004(8) -0.0058(8) 0.0004(8)
F34 0.0505(9) 0.0562(10) 0.0481(10) -0.0095(8) -0.0098(8) -0.0044(8)
F35 0.0525(9) 0.0509(9) 0.0547(10) -0.0012(8) -0.0066(8) -0.0002(8)
F36 0.0525(9) 0.0520(10) 0.0545(10) -0.0010(8) -0.0067(8) -0.0014(8)
F37 0.0543(9) 0.0525(9) 0.0520(10) -0.0058(8) 0.0114(8) 0.0002(8)
F38 0.0544(10) 0.0530(10) 0.0527(10) -0.0056(8) 0.0123(8) -0.0002(8)
F39 0.0536(10) 0.0501(9) 0.0570(11) -0.0085(8) 0.0110(8) -0.0057(8)
F40 0.0532(9) 0.0528(10) 0.0545(10) 0.0013(8) 0.0118(8) 0.0052(8)
F41 0.0540(9) 0.0533(10) 0.0530(10) -0.0066(8) 0.0114(8) 0.0002(8)
F42 0.0546(10) 0.0514(9) 0.0553(10) -0.0061(8) 0.0109(8) 0.0041(8)
F43 0.0558(10) 0.0544(10) 0.0500(10) 0.0026(8) -0.0104(8) 0.0022(8)
F44 0.0544(10) 0.0572(10) 0.0513(10) -0.0080(8) 0.0091(8) -0.0070(8)
F45 0.0529(9) 0.0544(10) 0.0533(10) 0.0061(8) -0.0010(8) 0.0125(8)
F46 0.0556(10) 0.0522(10) 0.0590(11) -0.0071(8) 0.0091(8) -0.0100(8)
F47 0.0532(10) 0.0484(9) 0.0591(11) 0.0108(8) 0.0082(8) -0.0082(8)
F48 0.0531(10) 0.0578(10) 0.0553(11) -0.0028(8) 0.0098(8) 0.0110(8)
N1 0.0423(12) 0.0327(11) 0.0375(12) -0.0094(9) 0.0018(10) 0.0133(10)
N2 0.0307(11) 0.0422(12) 0.0361(12) 0.0023(10) -0.0065(9) -0.0065(10)
N3 0.0343(11) 0.0346(11) 0.0418(13) 0.0055(10) -0.0047(10) 0.0062(9)
N4 0.0345(11) 0.0336(11) 0.0406(13) 0.0054(10) -0.0038(10) 0.0049(9)
N5 0.0326(11) 0.0321(11) 0.0398(12) -0.0053(9) -0.0092(9) 0.0061(9)
N6 0.0350(11) 0.0387(12) 0.0369(12) 0.0002(10) -0.0073(10) -0.0073(10)
N7 0.0377(11) 0.0346(11) 0.0384(12) -0.0082(10) -0.0089(10) 0.0082(10)
N8 0.0319(11) 0.0322(11) 0.0429(13) -0.0060(10) -0.0108(10) 0.0053(9)
N9 0.0341(11) 0.0360(11) 0.0439(13) 0.0087(10) -0.0023(10) 0.0015(10)
N10 0.0345(11) 0.0336(11) 0.0428(13) 0.0060(10) -0.0041(10) 0.0059(9)
N11 0.0352(11) 0.0340(11) 0.0418(13) 0.0054(10) -0.0036(10) 0.0056(9)
N12 0.0335(11) 0.0355(11) 0.0419(13) 0.0059(10) -0.0054(10) 0.0052(9)
N13 0.0319(11) 0.0315(11) 0.0407(12) -0.0060(9) -0.0045(9) -0.0045(9)
N14 0.0323(11) 0.0319(11) 0.0417(13) -0.0042(10) -0.0049(10) -0.0052(9)
N15 0.0396(12) 0.0405(12) 0.0379(12) -0.0065(10) -0.0085(10) 0.0073(10)
N16 0.0423(12) 0.0370(12) 0.0404(13) 0.0014(10) -0.0069(10) 0.0105(10)
N17 0.0337(11) 0.0401(12) 0.0409(13) -0.0067(10) -0.0058(10) -0.0012(10)
N18 0.0324(11) 0.0317(11) 0.0418(13) -0.0042(10) -0.0041(10) -0.0049(9)
N19 0.0350(11) 0.0338(11) 0.0389(12) -0.0096(10) -0.0071(10) -0.0107(9)
N20 0.0325(11) 0.0338(11) 0.0381(12) -0.0058(9) -0.0091(9) -0.0077(9)
N21 0.0387(12) 0.0394(12) 0.0383(12) -0.0080(10) -0.0065(10) 0.0080(10)
N22 0.0406(12) 0.0336(11) 0.0442(13) -0.0065(10) -0.0087(10) 0.0092(10)
N23 0.0373(12) 0.0409(12) 0.0403(13) -0.0083(10) -0.0067(10) 0.0086(10)
N24 0.0385(12) 0.0382(12) 0.0394(13) -0.0063(10) -0.0080(10) 0.0080(10)
P1 0.0501(4) 0.0512(4) 0.0501(5) -0.0004(4) 0.0063(4) 0.0012(4)
P2 0.0505(4) 0.0499(4) 0.0515(5) -0.0064(4) -0.0097(4) 0.0020(4)
P3 0.0526(5) 0.0494(4) 0.0520(5) 0.0120(4) -0.0106(4) -0.0083(4)
P4 0.0535(5) 0.0529(5) 0.0548(5) -0.0076(4) 0.0016(4) -0.0018(4)
P5 0.0530(5) 0.0520(5) 0.0549(5) -0.0007(4) -0.0026(4) -0.0066(4)
P6 0.0522(5) 0.0515(5) 0.0548(5) -0.0004(4) -0.0071(4) -0.0004(4)
P7 0.0544(5) 0.0524(5) 0.0528(5) -0.0063(4) 0.0118(4) -0.0003(4)
P8 0.0535(5) 0.0532(5) 0.0559(5) 0.0098(4) 0.0104(4) 0.0103(4)
Ru1 0.03246(10) 0.03221(11) 0.04121(12) -0.00500(9) -0.01016(9) 0.00537(9)
Ru2 0.03427(11) 0.03412(11) 0.04210(13) 0.00603(10) -0.00430(9) 0.00550(9)
Ru3 0.03251(10) 0.03204(11) 0.04085(12) -0.00481(9) -0.00531(9) -0.00476(9)
Ru4 0.03144(10) 0.03052(10) 0.03988(12) -0.01055(9) -0.01000(9) 0.01049(9)
S1 0.0404(4) 0.0378(3) 0.0411(4) -0.0007(3) -0.0102(3) -0.0032(3)
S2 0.0400(4) 0.0382(3) 0.0410(4) -0.0009(3) -0.0101(3) -0.0029(3)
S3 0.0420(4) 0.0404(4) 0.0411(4) 0.0110(3) -0.0111(3) -0.0092(3)
S4 0.0421(4) 0.0413(4) 0.0405(4) 0.0105(3) -0.0109(3) -0.0099(3)
S5 0.0404(4) 0.0368(3) 0.0404(4) -0.0009(3) -0.0099(3) -0.0034(3)
S6 0.0400(3) 0.0371(3) 0.0404(4) -0.0007(3) -0.0100(3) -0.0031(3)
S7 0.0403(4) 0.0372(3) 0.0403(4) -0.0009(3) -0.0103(3) -0.0031(3)
S8 0.0401(4) 0.0373(3) 0.0403(4) -0.0008(3) -0.0100(3) -0.0030(3)

loop_
_atom_type_symbol
_atom_type_description
_atom_type_scat_dispersion_real
_atom_type_scat_dispersion_imag
_atom_type_scat_source
C C 0.0033 0.0016 'International Tables Vol C Tables 4.2.6.8 and 6.1.1.4'
H H 0.0000 0.0000 'International Tables Vol C Tables 4.2.6.8 and 6.1.1.4'
N N 0.0061 0.0033 'International Tables Vol C Tables 4.2.6.8 and 6.1.1.4'
F F 0.0171 0.0103 'International Tables Vol C Tables 4.2.6.8 and 6.1.1.4'
P P 0.1023 0.0942 'International Tables Vol C Tables 4.2.6.8 and 6.1.1.4'
S S 0.1246 0.1234 'International Tables Vol C Tables 4.2.6.8 and 6.1.1.4'
Ru Ru -1.2594 0.8363 'International Tables Vol C Tables 4.2.6.8 and 6.1.1.4'

loop_
_geom_angle_atom_site_label_1
_geom_angle_atom_site_label_2
_geom_angle_atom_site_label_3
_geom_angle
N1 C1 C2 123.3(2)
N1 C1 H1 118.4
C2 C1 H1 118.4
C1 C2 C3 120.4(2)
C1 C2 H2 119.8
C3 C2 H2 119.8
C2 C3 C4 117.3(2)
C2 C3 H3 121.3
C4 C3 H3 121.3
C12 C4 C5 119.3(2)
C12 C4 C3 117.4(2)
C5 C4 C3 123.1(2)
C6 C5 C4 120.1(2)
C6 C5 S1 116.97(19)
C4 C5 S1 122.9(2)
C5 C6 C7 121.3(2)
C5 C6 S2 118.0(2)
C7 C6 S2 120.6(2)
C11 C7 C8 119.8(2)
C11 C7 C6 117.5(2)
C8 C7 C6 122.7(2)
C9 C8 C7 120.3(2)
C9 C8 H8 119.8
C7 C8 H8 119.8
C8 C9 C10 119.8(2)
C8 C9 H9 120.1
C10 C9 H9 120.1
N2 C10 C9 120.3(2)
N2 C10 H10 119.8
C9 C10 H10 119.8
C12 C11 C7 122.3(2)
C12 C11 N2 117.6(2)
C7 C11 N2 119.9(2)
N1 C12 C11 118.7(2)
N1 C12 C4 122.1(2)
C11 C12 C4 119.2(2)
C14 C13 S2 124.5(2)
C14 C13 S1 118.9(2)
S2 C13 S1 116.31(14)
C13 C14 S4 123.1(2)
C13 C14 S3 122.2(2)
S4 C14 S3 114.31(14)
N3 C15 C16 119.9(2)
N3 C15 H15 120.1
C16 C15 H15 120.1
C17 C16 C15 120.3(3)
C17 C16 H16 119.9
C15 C16 H16 119.9
C16 C17 C18 119.8(2)
C16 C17 H17 120.1
C18 C17 H17 120.1
C19 C18 C26 120.5(2)
C19 C18 C17 123.2(2)
C26 C18 C17 116.2(2)
C18 C19 C20 119.8(2)
C18 C19 S4 122.4(2)
C20 C19 S4 117.50(19)
C21 C20 C19 120.0(2)
C21 C20 S3 123.9(2)
C19 C20 S3 116.11(19)
C20 C21 C25 120.1(2)
C20 C21 C22 122.7(2)
C25 C21 C22 117.2(2)
C23 C22 C21 119.6(2)
C23 C22 H22 120.2
C21 C22 H22 120.2
C22 C23 C24 120.1(3)
C22 C23 H23 120.0
C24 C23 H23 120.0
N4 C24 C23 119.5(2)
N4 C24 H24 120.2
C23 C24 H24 120.2
N4 C25 C26 117.1(2)
N4 C25 C21 122.3(2)
C26 C25 C21 120.5(2)
N3 C26 C25 117.8(2)
N3 C26 C18 122.5(2)
C25 C26 C18 119.2(2)
C28 C27 N5 118.1(2)
C28 C27 H27 121.0
N5 C27 H27 121.0
C27 C28 C29 124.2(2)
C27 C28 H28 117.9
C29 C28 H28 117.9
C30 C29 C28 116.3(2)
C30 C29 C37 121.2(2)
C28 C29 C37 121.8(2)
C31 C30 C29 121.0(3)
C31 C30 H30 119.5
C29 C30 H30 119.5
C30 C31 N5 123.0(2)
C30 C31 C32 128.8(2)
N5 C31 C32 107.9(2)
N6 C32 C33 120.2(2)
N6 C32 C31 120.5(2)
C33 C32 C31 119.3(2)
C34 C33 C32 119.8(3)
C34 C33 H33 120.1
C32 C33 H33 120.1
C33 C34 C35 119.7(2)
C33 C34 C41 118.6(3)
C35 C34 C41 121.7(2)
C36 C35 C34 120.2(2)
C36 C35 H35 119.9
C34 C35 H35 119.9
C35 C36 N6 119.7(2)
C35 C36 H36 120.1
N6 C36 H36 120.1
C29 C37 C38 109.3(2)
C29 C37 C40 110.1(2)
C38 C37 C40 112.3(2)
C29 C37 C39 107.6(2)
C38 C37 C39 112.3(2)
C40 C37 C39 105.0(2)
C37 C38 H38A 109.5
C37 C38 H38B 109.5
H38A C38 H38B 109.5
C37 C38 H38C 109.5
H38A C38 H38C 109.5
H38B C38 H38C 109.5
C37 C39 H39A 109.5
C37 C39 H39B 109.5
H39A C39 H39B 109.5
C37 C39 H39C 109.5
H39A C39 H39C 109.5
H39B C39 H39C 109.5
C37 C40 H40A 109.5
C37 C40 H40B 109.5
H40A C40 H40B 109.5
C37 C40 H40C 109.5
H40A C40 H40C 109.5
H40B C40 H40C 109.5
C43 C41 C42 108.0(2)
C43 C41 C44 114.1(2)
C42 C41 C44 110.7(2)
C43 C41 C34 109.2(2)
C42 C41 C34 104.4(2)
C44 C41 C34 110.1(2)
C41 C42 H42A 109.5
C41 C42 H42B 109.5
H42A C42 H42B 109.5
C41 C42 H42C 109.5
H42A C42 H42C 109.5
H42B C42 H42C 109.5
C41 C43 H43A 109.5
C41 C43 H43B 109.5
H43A C43 H43B 109.5
C41 C43 H43C 109.5
H43A C43 H43C 109.5
H43B C43 H43C 109.5
C41 C44 H44A 109.5
C41 C44 H44B 109.5
H44A C44 H44B 109.5
C41 C44 H44C 109.5
H44A C44 H44C 109.5
H44B C44 H44C 109.5
C46 C45 N7 119.6(2)
C46 C45 H45 120.2
N7 C45 H45 120.2
C47 C46 C45 120.4(3)
C47 C46 H46 119.8
C45 C46 H46 119.8
C46 C47 C48 120.2(2)
C46 C47 C55 120.2(2)
C48 C47 C55 119.6(2)
C47 C48 C49 119.3(2)
C47 C48 H48 120.3
C49 C48 H48 120.3
N7 C49 C48 120.3(2)
N7 C49 C50 119.9(2)
C48 C49 C50 119.7(2)
N8 C50 C51 119.7(2)
N8 C50 C49 113.7(2)
C51 C50 C49 126.6(2)
C52 C51 C50 120.3(2)
C52 C51 H51 119.9
C50 C51 H51 119.9
C51 C52 C53 119.3(2)
C51 C52 C59 120.2(2)
C53 C52 C59 120.4(3)
C54 C53 C52 120.5(3)
C54 C53 H53 119.7
C52 C53 H53 119.7
C53 C54 N8 120.3(2)
C53 C54 H54 119.9
N8 C54 H54 119.9
C57 C55 C47 109.0(2)
C57 C55 C56 107.7(2)
C47 C55 C56 108.7(2)
C57 C55 C58 115.2(2)
C47 C55 C58 108.8(2)
C56 C55 C58 107.4(2)
C55 C56 H56A 109.5
C55 C56 H56B 109.5
H56A C56 H56B 109.5
C55 C56 H56C 109.5
H56A C56 H56C 109.5
H56B C56 H56C 109.5
C55 C57 H57A 109.5
C55 C57 H57B 109.5
H57A C57 H57B 109.5
C55 C57 H57C 109.5
H57A C57 H57C 109.5
H57B C57 H57C 109.5
C55 C58 H58A 109.5
C55 C58 H58B 109.5
H58A C58 H58B 109.5
C55 C58 H58C 109.5
H58A C58 H58C 109.5
H58B C58 H58C 109.5
C52 C59 C61 108.9(2)
C52 C59 C62 109.3(2)
C61 C59 C62 107.6(2)
C52 C59 C60 108.5(2)
C61 C59 C60 114.5(2)
C62 C59 C60 107.9(2)
C59 C60 H60A 109.5
C59 C60 H60B 109.5
H60A C60 H60B 109.5
C59 C60 H60C 109.5
H60A C60 H60C 109.5
H60B C60 H60C 109.5
C59 C61 H61A 109.5
C59 C61 H61B 109.5
H61A C61 H61B 109.5
C59 C61 H61C 109.5
H61A C61 H61C 109.5
H61B C61 H61C 109.5
C59 C62 H62A 109.5
C59 C62 H62B 109.5
H62A C62 H62B 109.5
C59 C62 H62C 109.5
H62A C62 H62C 109.5
H62B C62 H62C 109.5
C64 C63 N9 119.6(2)
C64 C63 H63 120.2
N9 C63 H63 120.2
C63 C64 C65 120.6(3)
C63 C64 H64 119.7
C65 C64 H64 119.7
C64 C65 C66 120.1(3)
C64 C65 C73 117.2(2)
C66 C65 C73 122.5(2)
C65 C66 C67 119.7(3)
C65 C66 H66 120.2
C67 C66 H66 120.2
N9 C67 C66 119.9(2)
N9 C67 C68 116.4(2)
C66 C67 C68 123.7(2)
N10 C68 C69 120.8(2)
N10 C68 C67 114.6(2)
C69 C68 C67 124.6(2)
C68 C69 C70 119.8(2)
C68 C69 H69 120.1
C70 C69 H69 120.1
C71 C70 C69 120.1(3)
C71 C70 C77 120.4(3)
C69 C70 C77 119.4(2)
C70 C71 C72 120.3(3)
C70 C71 H71 119.8
C72 C71 H71 119.8
C71 C72 N10 119.8(2)
C71 C72 H72 120.1
N10 C72 H72 120.1
C76 C73 C65 110.2(2)
C76 C73 C75 104.5(2)
C65 C73 C75 114.1(2)
C76 C73 C74 105.4(2)
C65 C73 C74 114.1(2)
C75 C73 C74 107.7(2)
C73 C74 H74A 109.5
C73 C74 H74B 109.5
H74A C74 H74B 109.5
C73 C74 H74C 109.5
H74A C74 H74C 109.5
H74B C74 H74C 109.5
C73 C75 H75A 109.5
C73 C75 H75B 109.5
H75A C75 H75B 109.5
C73 C75 H75C 109.5
H75A C75 H75C 109.5
H75B C75 H75C 109.5
C73 C76 H76A 109.5
C73 C76 H76B 109.5
H76A C76 H76B 109.5
C73 C76 H76C 109.5
H76A C76 H76C 109.5
H76B C76 H76C 109.5
C70 C77 C80 108.2(2)
C70 C77 C79 115.3(2)
C80 C77 C79 110.0(2)
C70 C77 C78 103.3(2)
C80 C77 C78 110.3(2)
C79 C77 C78 109.5(2)
C77 C78 H78A 109.5
C77 C78 H78B 109.5
H78A C78 H78B 109.5
C77 C78 H78C 109.5
H78A C78 H78C 109.5
H78B C78 H78C 109.5
C77 C79 H79A 109.5
C77 C79 H79B 109.5
H79A C79 H79B 109.5
C77 C79 H79C 109.5
H79A C79 H79C 109.5
H79B C79 H79C 109.5
C77 C80 H80B 109.5
C77 C80 H80C 109.5
H80B C80 H80C 109.5
C77 C80 H80A 109.5
H80B C80 H80A 109.5
H80C C80 H80A 109.5
N11 C81 C82 119.3(2)
N11 C81 H81 120.4
C82 C81 H81 120.4
C83 C82 C81 119.8(2)
C83 C82 H82 120.1
C81 C82 H82 120.1
C84 C83 C82 120.3(2)
C84 C83 C91 124.3(2)
C82 C83 C91 115.4(2)
C83 C84 C85 120.6(3)
C83 C84 H84 119.7
C85 C84 H84 119.7
C84 C85 N11 119.6(2)
C84 C85 C86 124.0(3)
N11 C85 C86 116.3(2)
C87 C86 N12 120.3(2)
C87 C86 C85 124.8(2)
N12 C86 C85 114.9(2)
C86 C87 C88 120.0(3)
C86 C87 H87 120.0
C88 C87 H87 120.0
C87 C88 C89 120.4(3)
C87 C88 C95 119.3(2)
C89 C88 C95 120.3(2)
C88 C89 C90 119.2(3)
C88 C89 H89 120.4
C90 C89 H89 120.4
N12 C90 C89 120.5(2)
N12 C90 H90 119.7
C89 C90 H90 119.7
C83 C91 C92 109.5(2)
C83 C91 C94 101.5(2)
C92 C91 C94 109.2(2)
C83 C91 C93 108.0(2)
C92 C91 C93 108.9(2)
C94 C91 C93 119.2(2)
C91 C92 H92A 109.5
C91 C92 H92B 109.5
H92A C92 H92B 109.5
C91 C92 H92C 109.5
H92A C92 H92C 109.5
H92B C92 H92C 109.5
C91 C93 H93A 109.5
C91 C93 H93B 109.5
H93A C93 H93B 109.5
C91 C93 H93C 109.5
H93A C93 H93C 109.5
H93B C93 H93C 109.5
C91 C94 H94A 109.5
C91 C94 H94B 109.5
H94A C94 H94B 109.5
C91 C94 H94C 109.5
H94A C94 H94C 109.5
H94B C94 H94C 109.5
C88 C95 C96 103.0(2)
C88 C95 C98 107.8(2)
C96 C95 C98 110.6(2)
C88 C95 C97 114.9(2)
C96 C95 C97 110.3(2)
C98 C95 C97 110.0(2)
C95 C96 H96A 109.5
C95 C96 H96B 109.5
H96A C96 H96B 109.5
C95 C96 H96C 109.5
H96A C96 H96C 109.5
H96B C96 H96C 109.5
C95 C97 H97A 109.5
C95 C97 H97B 109.5
H97A C97 H97B 109.5
C95 C97 H97C 109.5
H97A C97 H97C 109.5
H97B C97 H97C 109.5
C95 C98 H98A 109.5
C95 C98 H98B 109.5
H98A C98 H98B 109.5
C95 C98 H98C 109.5
H98A C98 H98C 109.5
H98B C98 H98C 109.5
C100 C99 N13 120.4(2)
C100 C99 H99 119.8
N13 C99 H99 119.8
C99 C100 C101 120.0(2)
C99 C100 H100 120.0
C101 C100 H100 120.0
C100 C101 C102 120.6(2)
C100 C101 H101 119.7
C102 C101 H101 119.7
C103 C102 C110 120.7(2)
C103 C102 C101 122.7(2)
C110 C102 C101 116.5(2)
C104 C103 C102 120.3(2)
C104 C103 S5 116.32(19)
C102 C103 S5 123.2(2)
C103 C104 C105 119.6(2)
C103 C104 S6 117.43(19)
C105 C104 S6 122.91(19)
C109 C105 C104 120.3(2)
C109 C105 C106 115.9(2)
C104 C105 C106 123.7(2)
C107 C106 C105 120.7(2)
C107 C106 H106 119.7
C105 C106 H106 119.7
C108 C107 C106 120.3(2)
C108 C107 H107 119.9
C106 C107 H107 119.9
C107 C108 N14 120.4(2)
C107 C108 H108 119.8
N14 C108 H108 119.8
C105 C109 N14 122.8(2)
C105 C109 C110 120.1(2)
N14 C109 C110 117.00(19)
N13 C110 C102 123.1(2)
N13 C110 C109 117.9(2)
C102 C110 C109 119.0(2)
C112 C111 S6 122.6(2)
C112 C111 S5 125.1(2)
S6 C111 S5 112.15(13)
C111 C112 S7 121.9(2)
C111 C112 S8 120.16(19)
S7 C112 S8 117.88(14)
C114 C113 N15 119.4(2)
C114 C113 H113 120.3
N15 C113 H113 120.3
C113 C114 C115 120.6(3)
C113 C114 H114 119.7
C115 C114 H114 119.7
C114 C115 C116 119.6(2)
C114 C115 H115 120.2
C116 C115 H115 120.2
C124 C116 C115 119.9(2)
C124 C116 C117 117.0(2)
C115 C116 C117 123.1(2)
C118 C117 C116 120.8(2)
C118 C117 S8 117.83(19)
C116 C117 S8 121.15(19)
C117 C118 C119 122.4(2)
C117 C118 S7 115.1(2)
C119 C118 S7 122.4(2)
C120 C119 C123 120.0(2)
C120 C119 C118 124.9(2)
C123 C119 C118 115.1(2)
C119 C120 C121 119.9(2)
C119 C120 H120 120.1
C121 C120 H120 120.1
C122 C121 C120 120.0(2)
C122 C121 H121 120.0
C120 C121 H121 120.0
C121 C122 N16 119.9(2)
C121 C122 H122 120.1
N16 C122 H122 120.1
C124 C123 C119 124.3(2)
C124 C123 N16 115.2(2)
C119 C123 N16 120.3(2)
C116 C124 C123 120.2(2)
C116 C124 N15 120.4(2)
C123 C124 N15 119.3(2)
N17 C125 C126 120.3(2)
N17 C125 H125 119.8
C126 C125 H125 119.8
C127 C126 C125 119.9(3)
C127 C126 H126 120.1
C125 C126 H126 120.1
C126 C127 C128 120.2(2)
C126 C127 C135 119.3(2)
C128 C127 C135 120.0(2)
C127 C128 C129 120.3(2)
C127 C128 H128 119.8
C129 C128 H128 119.8
N17 C129 C128 119.4(2)
N17 C129 C130 114.5(2)
C128 C129 C130 126.1(2)
C131 C130 N18 119.8(2)
C131 C130 C129 123.3(2)
N18 C130 C129 116.9(2)
C130 C131 C132 120.2(2)
C130 C131 H131 119.9
C132 C131 H131 119.9
C133 C132 C131 119.8(2)
C133 C132 C139 120.3(2)
C131 C132 C139 120.0(2)
C132 C133 C134 120.3(2)
C132 C133 H133 119.8
C134 C133 H133 119.8
N18 C134 C133 119.5(2)
N18 C134 H134 120.2
C133 C134 H134 120.2
C127 C135 C138 111.4(2)
C127 C135 C137 110.3(2)
C138 C135 C137 108.9(2)
C127 C135 C136 108.2(2)
C138 C135 C136 109.1(2)
C137 C135 C136 108.8(2)
C135 C136 H13A 109.5
C135 C136 H13B 109.5
H13A C136 H13B 109.5
C135 C136 H13C 109.5
H13A C136 H13C 109.5
H13B C136 H13C 109.5
C135 C137 H13D 109.5
C135 C137 H13E 109.5
H13D C137 H13E 109.5
C135 C137 H13F 109.5
H13D C137 H13F 109.5
H13E C137 H13F 109.5
C135 C138 H13G 109.5
C135 C138 H13H 109.5
H13G C138 H13H 109.5
C135 C138 H13I 109.5
H13G C138 H13I 109.5
H13H C138 H13I 109.5
C132 C139 C140 109.8(2)
C132 C139 C141 120.5(2)
C140 C139 C141 110.1(2)
C132 C139 C142 102.9(2)
C140 C139 C142 103.1(2)
C141 C139 C142 108.8(2)
C139 C140 H14A 109.5
C139 C140 H14B 109.5
H14A C140 H14B 109.5
C139 C140 H14C 109.5
H14A C140 H14C 109.5
H14B C140 H14C 109.5
C139 C141 H14D 109.5
C139 C141 H14E 109.5
H14D C141 H14E 109.5
C139 C141 H14F 109.5
H14D C141 H14F 109.5
H14E C141 H14F 109.5
C139 C142 H14G 109.5
C139 C142 H14H 109.5
H14G C142 H14H 109.5
C139 C142 H14I 109.5
H14G C142 H14I 109.5
H14H C142 H14I 109.5
C144 C143 N19 119.6(2)
C144 C143 H143 120.2
N19 C143 H143 120.2
C145 C144 C143 119.8(3)
C145 C144 H144 120.1
C143 C144 H144 120.1
C146 C145 C144 120.5(2)
C146 C145 C153 119.6(2)
C144 C145 C153 119.9(2)
C145 C146 C147 119.6(3)
C145 C146 H146 120.2
C147 C146 H146 120.2
N19 C147 C148 122.2(2)
N19 C147 C146 120.2(2)
C148 C147 C146 117.5(2)
C147 C148 C149 128.5(2)
C147 C148 N20 111.6(2)
C149 C148 N20 119.9(2)
C150 C149 C148 120.0(2)
C150 C149 H149 120.0
C148 C149 H149 120.0
C149 C150 C151 120.5(2)
C149 C150 C157 124.7(2)
C151 C150 C157 114.6(2)
C152 C151 C150 118.4(3)
C152 C151 H151 120.8
C150 C151 H151 120.8
N20 C152 C151 121.7(2)
N20 C152 H152 119.2
C151 C152 H152 119.2
C155 C153 C145 113.3(2)
C155 C153 C156 108.9(2)
C145 C153 C156 108.3(2)
C155 C153 C154 109.7(2)
C145 C153 C154 107.4(2)
C156 C153 C154 109.1(2)
C153 C154 H15A 109.5
C153 C154 H15B 109.5
H15A C154 H15B 109.5
C153 C154 H15C 109.5
H15A C154 H15C 109.5
H15B C154 H15C 109.5
C153 C155 H15D 109.5
C153 C155 H15E 109.5
H15D C155 H15E 109.5
C153 C155 H15F 109.5
H15D C155 H15F 109.5
H15E C155 H15F 109.5
C153 C156 H15G 109.5
C153 C156 H15H 109.5
H15G C156 H15H 109.5
C153 C156 H15I 109.5
H15G C156 H15I 109.5
H15H C156 H15I 109.5
C150 C157 C158 108.5(2)
C150 C157 C159 108.9(2)
C158 C157 C159 108.7(2)
C150 C157 C160 110.7(2)
C158 C157 C160 109.6(2)
C159 C157 C160 110.4(2)
C157 C158 H15J 109.5
C157 C158 H15K 109.5
H15J C158 H15K 109.5
C157 C158 H15L 109.5
H15J C158 H15L 109.5
H15K C158 H15L 109.5
C157 C159 H15M 109.5
C157 C159 H15N 109.5
H15M C159 H15N 109.5
C157 C159 H15O 109.5
H15M C159 H15O 109.5
H15N C159 H15O 109.5
C157 C160 H16B 109.5
C157 C160 H16C 109.5
H16B C160 H16C 109.5
C157 C160 H16A 109.5
H16B C160 H16A 109.5
H16C C160 H16A 109.5
N21 C161 C162 120.2(2)
N21 C161 H161 119.9
C162 C161 H161 119.9
C161 C162 C163 120.6(2)
C161 C162 H162 119.7
C163 C162 H162 119.7
C164 C163 C162 119.5(2)
C164 C163 C171 120.4(2)
C162 C163 C171 120.1(2)
C163 C164 C165 119.9(2)
C163 C164 H164 120.1
C165 C164 H164 120.1
C166 C165 C164 123.9(2)
C166 C165 N21 115.8(2)
C164 C165 N21 120.3(2)
C165 C166 N22 117.9(2)
C165 C166 C167 121.5(3)
N22 C166 C167 120.4(2)
C168 C167 C166 119.4(3)
C168 C167 H167 120.3
C166 C167 H167 120.3
C167 C168 C169 120.2(2)
C167 C168 C175 119.6(2)
C169 C168 C175 120.2(2)
C168 C169 C170 119.3(2)
C168 C169 H169 120.3
C170 C169 H169 120.3
N22 C170 C169 120.6(2)
N22 C170 H170 119.7
C169 C170 H170 119.7
C163 C171 C172 118.8(2)
C163 C171 C174 106.4(2)
C172 C171 C174 111.0(2)
C163 C171 C173 104.5(2)
C172 C171 C173 109.4(2)
C174 C171 C173 105.8(2)
C171 C172 H17A 109.5
C171 C172 H17B 109.5
H17A C172 H17B 109.5
C171 C172 H17C 109.5
H17A C172 H17C 109.5
H17B C172 H17C 109.5
C171 C173 H174 109.5
C171 C173 H175 109.5
H174 C173 H175 109.5
C171 C173 H176 109.5
H174 C173 H176 109.5
H175 C173 H176 109.5
C171 C174 H17G 109.5
C171 C174 H17H 109.5
H17G C174 H17H 109.5
C171 C174 H17I 109.5
H17G C174 H17I 109.5
H17H C174 H17I 109.5
C178 C175 C168 115.1(2)
C178 C175 C176 111.0(2)
C168 C175 C176 109.6(2)
C178 C175 C177 109.2(2)
C168 C175 C177 104.9(2)
C176 C175 C177 106.5(2)
C175 C176 H17J 109.5
C175 C176 H17K 109.5
H17J C176 H17K 109.5
C175 C176 H17L 109.5
H17J C176 H17L 109.5
H17K C176 H17L 109.5
C175 C177 H17M 109.5
C175 C177 H17N 109.5
H17M C177 H17N 109.5
C175 C177 H17O 109.5
H17M C177 H17O 109.5
H17N C177 H17O 109.5
C175 C178 H17P 109.5
C175 C178 H17Q 109.5
H17P C178 H17Q 109.5
C175 C178 H17R 109.5
H17P C178 H17R 109.5
H17Q C178 H17R 109.5
C180 C179 N23 120.6(2)
C180 C179 H179 119.7
N23 C179 H179 119.7
C179 C180 C181 119.8(3)
C179 C180 H180 120.1
C181 C180 H180 120.1
C180 C181 C182 120.1(3)
C180 C181 C189 121.8(2)
C182 C181 C189 118.0(2)
C183 C182 C181 119.2(3)
C183 C182 H182 120.4
C181 C182 H182 120.4
C184 C183 N23 103.2(2)
C184 C183 C182 136.3(3)
N23 C183 C182 120.5(2)
C183 C184 C185 110.9(3)
C183 C184 N24 128.1(2)
C185 C184 N24 120.7(2)
C184 C185 C186 119.7(3)
C184 C185 H185 120.1
C186 C185 H185 120.1
C185 C186 C187 120.4(3)
C185 C186 C193 119.9(2)
C187 C186 C193 119.7(2)
C186 C187 C188 119.3(3)
C186 C187 H187 120.4
C188 C187 H187 120.4
N24 C188 C187 119.9(2)
N24 C188 H188 120.1
C187 C188 H188 120.1
C190 C189 C192 110.4(2)
C190 C189 C181 106.2(2)
C192 C189 C181 112.3(2)
C190 C189 C191 110.2(2)
C192 C189 C191 110.0(2)
C181 C189 C191 107.7(2)
C189 C190 H19A 109.5
C189 C190 H19B 109.5
H19A C190 H19B 109.5
C189 C190 H19C 109.5
H19A C190 H19C 109.5
H19B C190 H19C 109.5
C189 C191 H19D 109.5
C189 C191 H19E 109.5
H19D C191 H19E 109.5
C189 C191 H19F 109.5
H19D C191 H19F 109.5
H19E C191 H19F 109.5
C189 C192 H19G 109.5
C189 C192 H19H 109.5
H19G C192 H19H 109.5
C189 C192 H19I 109.5
H19G C192 H19I 109.5
H19H C192 H19I 109.5
C196 C193 C186 105.3(2)
C196 C193 C195 109.3(2)
C186 C193 C195 109.3(2)
C196 C193 C194 119.2(2)
C186 C193 C194 104.4(2)
C195 C193 C194 108.9(2)
C193 C194 H195 109.5
C193 C194 H196 109.5
H195 C194 H196 109.5
C193 C194 H197 109.5
H195 C194 H197 109.5
H196 C194 H197 109.5
C193 C195 H19M 109.5
C193 C195 H19N 109.5
H19M C195 H19N 109.5
C193 C195 H19O 109.5
H19M C195 H19O 109.5
H19N C195 H19O 109.5
C193 C196 H19P 109.5
C193 C196 H19Q 109.5
H19P C196 H19Q 109.5
C193 C196 H19R 109.5
H19P C196 H19R 109.5
H19Q C196 H19R 109.5
C1 N1 C12 119.39(16)
C1 N1 Ru1 129.11(13)
C12 N1 Ru1 111.50(12)
C10 N2 C11 119.89(15)
C10 N2 Ru1 128.28(13)
C11 N2 Ru1 111.67(12)
C26 N3 C15 121.16(15)
C26 N3 Ru2 112.99(12)
C15 N3 Ru2 125.69(12)
C25 N4 C24 121.01(15)
C25 N4 Ru2 113.86(12)
C24 N4 Ru2 125.04(12)
C27 N5 C31 117.16(15)
C27 N5 Ru1 124.30(12)
C31 N5 Ru1 118.41(11)
C32 N6 C36 120.42(16)
C32 N6 Ru1 112.88(11)
C36 N6 Ru1 126.54(13)
C49 N7 C45 120.09(16)
C49 N7 Ru1 112.89(13)
C45 N7 Ru1 127.01(12)
C50 N8 C54 119.97(15)
C50 N8 Ru1 111.30(12)
C54 N8 Ru1 128.40(12)
C67 N9 C63 120.13(16)
C67 N9 Ru2 115.09(13)
C63 N9 Ru2 124.72(12)
C68 N10 C72 119.14(16)
C68 N10 Ru2 115.00(13)
C72 N10 Ru2 125.80(12)
C81 N11 C85 120.39(15)
C81 N11 Ru2 125.66(13)
C85 N11 Ru2 113.91(11)
C90 N12 C86 119.55(16)
C90 N12 Ru2 125.97(13)
C86 N12 Ru2 114.46(12)
C110 N13 C99 119.33(14)
C110 N13 Ru3 112.67(12)
C99 N13 Ru3 127.96(12)
C108 N14 C109 119.94(15)
C108 N14 Ru3 127.97(12)
C109 N14 Ru3 112.07(12)
C124 N15 C113 120.05(15)
C124 N15 Ru4 112.93(12)
C113 N15 Ru4 127.00(13)
C122 N16 C123 119.90(15)
C122 N16 Ru4 126.56(13)
C123 N16 Ru4 113.31(12)
C129 N17 C125 119.88(16)
C129 N17 Ru3 115.16(13)
C125 N17 Ru3 124.79(12)
C130 N18 C134 120.44(15)
C130 N18 Ru3 113.62(12)
C134 N18 Ru3 125.94(12)
C147 N19 C143 120.20(16)
C147 N19 Ru3 110.44(12)
C143 N19 Ru3 129.25(13)
C152 N20 C148 119.54(15)
C152 N20 Ru3 124.49(12)
C148 N20 Ru3 115.97(12)
C161 N21 C165 119.54(16)
C161 N21 Ru4 127.06(14)
C165 N21 Ru4 113.34(12)
C166 N22 C170 119.90(16)
C166 N22 Ru4 110.93(12)
C170 N22 Ru4 128.69(13)
C183 N23 C179 119.68(16)
C183 N23 Ru4 117.62(12)
C179 N23 Ru4 122.17(14)
C184 N24 C188 119.94(16)
C184 N24 Ru4 109.99(12)
C188 N24 Ru4 129.66(14)
F3 P1 F1 98.70(9)
F3 P1 F4 88.67(9)
F1 P1 F4 172.41(10)
F3 P1 F2 91.03(9)
F1 P1 F2 86.58(9)
F4 P1 F2 91.51(9)
F3 P1 F6 171.45(10)
F1 P1 F6 88.88(9)
F4 P1 F6 83.64(9)
F2 P1 F6 85.45(9)
F3 P1 F5 88.50(9)
F1 P1 F5 96.94(9)
F4 P1 F5 84.99(9)
F2 P1 F5 176.48(10)
F6 P1 F5 94.53(9)
F12 P2 F8 95.62(9)
F12 P2 F11 178.17(11)
F8 P2 F11 84.79(9)
F12 P2 F9 86.41(9)
F8 P2 F9 95.69(9)
F11 P2 F9 95.33(10)
F12 P2 F10 90.48(9)
F8 P2 F10 173.82(10)
F11 P2 F10 89.08(9)
F9 P2 F10 85.66(9)
F12 P2 F7 90.01(9)
F8 P2 F7 83.29(9)
F11 P2 F7 88.27(9)
F9 P2 F7 176.16(10)
F10 P2 F7 95.75(9)
F13 P3 F15 87.67(9)
F13 P3 F16 178.23(11)
F15 P3 F16 94.02(9)
F13 P3 F18 94.67(9)
F15 P3 F18 176.83(10)
F16 P3 F18 83.62(9)
F13 P3 F17 95.31(9)
F15 P3 F17 88.03(8)
F16 P3 F17 85.27(9)
F18 P3 F17 93.88(9)
F13 P3 F14 89.00(8)
F15 P3 F14 94.10(9)
F16 P3 F14 90.36(9)
F18 P3 F14 83.80(9)
F17 P3 F14 175.27(9)
F20 P4 F24 173.11(10)
F20 P4 F21 95.73(9)
F24 P4 F21 91.02(9)
F20 P4 F22 85.48(9)
F24 P4 F22 92.30(9)
F21 P4 F22 97.27(9)
F20 P4 F23 87.65(9)
F24 P4 F23 93.82(9)
F21 P4 F23 89.47(9)
F22 P4 F23 170.82(10)
F20 P4 F19 84.82(9)
F24 P4 F19 88.39(9)
F21 P4 F19 178.03(10)
F22 P4 F19 80.88(9)
F23 P4 F19 92.45(9)
F25 P5 F30 90.83(9)
F25 P5 F29 97.46(9)
F30 P5 F29 92.24(9)
F25 P5 F27 93.54(9)
F30 P5 F27 175.48(10)
F29 P5 F27 86.09(9)
F25 P5 F28 178.14(11)
F30 P5 F28 88.42(9)
F29 P5 F28 80.87(9)
F27 P5 F28 87.17(9)
F25 P5 F26 89.42(9)
F30 P5 F26 93.65(9)
F29 P5 F26 170.87(10)
F27 P5 F26 87.52(9)
F28 P5 F26 92.32(9)
F31 P6 F34 169.92(10)
F31 P6 F33 85.94(9)
F34 P6 F33 84.82(9)
F31 P6 F36 87.51(9)
F34 P6 F36 101.21(9)
F33 P6 F36 170.90(11)
F31 P6 F32 93.38(9)
F34 P6 F32 91.79(9)
F33 P6 F32 97.31(9)
F36 P6 F32 89.38(9)
F31 P6 F35 87.21(9)
F34 P6 F35 87.36(9)
F33 P6 F35 80.86(9)
F36 P6 F35 92.52(9)
F32 P6 F35 178.04(10)
F39 P7 F41 93.58(9)
F39 P7 F42 175.36(10)
F41 P7 F42 90.93(9)
F39 P7 F40 85.97(9)
F41 P7 F40 97.07(10)
F42 P7 F40 92.39(9)
F39 P7 F37 87.62(9)
F41 P7 F37 89.57(9)
F42 P7 F37 93.52(9)
F40 P7 F37 171.04(10)
F39 P7 F38 87.13(9)
F41 P7 F38 177.96(11)
F42 P7 F38 88.33(9)
F40 P7 F38 81.06(9)
F37 P7 F38 92.38(9)
F44 P8 F46 97.15(9)
F44 P8 F45 93.73(9)
F46 P8 F45 85.98(9)
F44 P8 F48 91.01(9)
F46 P8 F48 91.98(9)
F45 P8 F48 175.03(10)
F44 P8 F43 89.72(9)
F46 P8 F43 170.88(10)
F45 P8 F43 87.59(9)
F48 P8 F43 93.90(9)
F44 P8 F47 177.90(10)
F46 P8 F47 80.90(9)
F45 P8 F47 86.91(9)
F48 P8 F47 88.29(9)
F43 P8 F47 92.30(9)
N7 Ru1 N5 94.07(8)
N7 Ru1 N2 92.80(8)
N5 Ru1 N2 99.06(8)
N7 Ru1 N6 90.28(8)
N5 Ru1 N6 79.81(8)
N2 Ru1 N6 176.79(8)
N7 Ru1 N1 172.92(8)
N5 Ru1 N1 89.06(8)
N2 Ru1 N1 80.43(8)
N6 Ru1 N1 96.53(8)
N7 Ru1 N8 81.48(8)
N5 Ru1 N8 174.13(8)
N2 Ru1 N8 85.04(8)
N6 Ru1 N8 96.31(8)
N1 Ru1 N8 95.79(8)
N11 Ru2 N9 97.41(8)
N11 Ru2 N12 80.30(8)
N9 Ru2 N12 173.68(8)
N11 Ru2 N10 85.84(8)
N9 Ru2 N10 78.88(9)
N12 Ru2 N10 95.04(8)
N11 Ru2 N3 97.90(8)
N9 Ru2 N3 95.84(9)
N12 Ru2 N3 90.32(8)
N10 Ru2 N3 173.93(8)
N11 Ru2 N4 172.84(8)
N9 Ru2 N4 88.62(8)
N12 Ru2 N4 94.09(8)
N10 Ru2 N4 99.17(8)
N3 Ru2 N4 77.56(8)
N20 Ru3 N17 172.43(8)
N20 Ru3 N19 79.68(8)
N17 Ru3 N19 94.40(8)
N20 Ru3 N18 95.62(8)
N17 Ru3 N18 79.65(8)
N19 Ru3 N18 90.81(8)
N20 Ru3 N13 97.84(8)
N17 Ru3 N13 88.50(8)
N19 Ru3 N13 173.94(8)
N18 Ru3 N13 94.94(8)
N20 Ru3 N14 86.06(8)
N17 Ru3 N14 99.16(8)
N19 Ru3 N14 94.28(8)
N18 Ru3 N14 174.85(8)
N13 Ru3 N14 79.99(8)
N24 Ru4 N21 173.69(9)
N24 Ru4 N22 96.15(9)
N21 Ru4 N22 81.79(9)
N24 Ru4 N23 80.47(9)
N21 Ru4 N23 93.53(9)
N22 Ru4 N23 89.70(8)
N24 Ru4 N15 95.12(9)
N21 Ru4 N15 91.02(9)
N22 Ru4 N15 95.43(8)
N23 Ru4 N15 173.58(9)
N24 Ru4 N16 84.47(9)
N21 Ru4 N16 98.17(8)
N22 Ru4 N16 174.42(9)
N23 Ru4 N16 95.87(8)
N15 Ru4 N16 78.98(8)
C5 S1 C13 93.75(12)
C13 S2 C6 94.80(12)
C20 S3 C14 95.42(12)
C19 S4 C14 95.88(12)
C103 S5 C111 94.60(12)
C104 S6 C111 95.48(12)
C112 S7 C118 93.84(12)
C112 S8 C117 90.97(12)

loop_
_geom_bond_atom_site_label_1
_geom_bond_atom_site_label_2
_geom_bond_distance
C1 N1 1.307(3)
C1 C2 1.369(3)
C1 H1 0.9300
C2 C3 1.386(3)
C2 H2 0.9300
C3 C4 1.453(3)
C3 H3 0.9300
C4 C12 1.391(4)
C4 C5 1.404(3)
C5 C6 1.375(3)
C5 S1 1.760(3)
C6 C7 1.397(3)
C6 S2 1.779(3)
C7 C11 1.386(3)
C7 C8 1.390(3)
C8 C9 1.388(3)
C8 H8 0.9300
C9 C10 1.388(3)
C9 H9 0.9300
C10 N2 1.381(3)
C10 H10 0.9300
C11 C12 1.383(4)
C11 N2 1.401(3)
C12 N1 1.368(3)
C13 C14 1.318(3)
C13 S2 1.718(3)
C13 S1 1.825(2)
C14 S4 1.751(3)
C14 S3 1.781(3)
C15 N3 1.397(3)
C15 C16 1.398(4)
C15 H15 0.9300
C16 C17 1.380(3)
C16 H16 0.9300
C17 C18 1.485(4)
C17 H17 0.9300
C18 C19 1.385(3)
C18 C26 1.402(3)
C19 C20 1.392(4)
C19 S4 1.735(3)
C20 C21 1.386(3)
C20 S3 1.753(3)
C21 C25 1.391(3)
C21 C22 1.444(3)
C22 C23 1.383(3)
C22 H22 0.9300
C23 C24 1.397(3)
C23 H23 0.9300
C24 N4 1.385(3)
C24 H24 0.9300
C25 N4 1.339(2)
C25 C26 1.383(3)
C26 N3 1.348(2)
C27 C28 1.350(4)
C27 N5 1.415(2)
C27 H27 0.9300
C28 C29 1.425(4)
C28 H28 0.9300
C29 C30 1.407(4)
C29 C37 1.495(4)
C30 C31 1.301(4)
C30 H30 0.9300
C31 N5 1.450(3)
C31 C32 1.490(3)
C32 N6 1.374(3)
C32 C33 1.394(3)
C33 C34 1.386(3)
C33 H33 0.9300
C34 C35 1.398(4)
C34 C41 1.573(4)
C35 C36 1.379(4)
C35 H35 0.9300
C36 N6 1.391(2)
C36 H36 0.9300
C37 C38 1.523(3)
C37 C40 1.529(4)
C37 C39 1.534(3)
C38 H38A 0.9600
C38 H38B 0.9600
C38 H38C 0.9600
C39 H39A 0.9600
C39 H39B 0.9600
C39 H39C 0.9600
C40 H40A 0.9600
C40 H40B 0.9600
C40 H40C 0.9600
C41 C43 1.523(4)
C41 C42 1.531(4)
C41 C44 1.540(4)
C42 H42A 0.9600
C42 H42B 0.9600
C42 H42C 0.9600
C43 H43A 0.9600
C43 H43B 0.9600
C43 H43C 0.9600
C44 H44A 0.9600
C44 H44B 0.9600
C44 H44C 0.9600
C45 C46 1.388(4)
C45 N7 1.396(3)
C45 H45 0.9300
C46 C47 1.379(4)
C46 H46 0.9300
C47 C48 1.393(4)
C47 C55 1.527(4)
C48 C49 1.398(3)
C48 H48 0.9300
C49 N7 1.376(3)
C49 C50 1.500(4)
C50 N8 1.387(2)
C50 C51 1.397(4)
C51 C52 1.390(4)
C51 H51 0.9300
C52 C53 1.395(3)
C52 C59 1.507(4)
C53 C54 1.374(4)
C53 H53 0.9300
C54 N8 1.391(3)
C54 H54 0.9300
C55 C57 1.523(3)
C55 C56 1.529(4)
C55 C58 1.533(4)
C56 H56A 0.9600
C56 H56B 0.9600
C56 H56C 0.9600
C57 H57A 0.9600
C57 H57B 0.9600
C57 H57C 0.9600
C58 H58A 0.9600
C58 H58B 0.9600
C58 H58C 0.9600
C59 C61 1.526(4)
C59 C62 1.532(4)
C59 C60 1.538(4)
C60 H60A 0.9600
C60 H60B 0.9600
C60 H60C 0.9600
C61 H61A 0.9600
C61 H61B 0.9600
C61 H61C 0.9600
C62 H62A 0.9600
C62 H62B 0.9600
C62 H62C 0.9600
C63 C64 1.379(4)
C63 N9 1.404(3)
C63 H63 0.9300
C64 C65 1.383(4)
C64 H64 0.9300
C65 C66 1.394(4)
C65 C73 1.527(4)
C66 C67 1.399(4)
C66 H66 0.9300
C67 N9 1.382(3)
C67 C68 1.413(4)
C68 N10 1.384(3)
C68 C69 1.386(4)
C69 C70 1.388(4)
C69 H69 0.9300
C70 C71 1.385(4)
C70 C77 1.508(4)
C71 C72 1.386(4)
C71 H71 0.9300
C72 N10 1.410(3)
C72 H72 0.9300
C73 C76 1.514(4)
C73 C75 1.527(4)
C73 C74 1.530(4)
C74 H74A 0.9600
C74 H74B 0.9600
C74 H74C 0.9600
C75 H75A 0.9600
C75 H75B 0.9600
C75 H75C 0.9600
C76 H76A 0.9600
C76 H76B 0.9600
C76 H76C 0.9600
C77 C80 1.545(4)
C77 C79 1.547(3)
C77 C78 1.549(4)
C78 H78A 0.9600
C78 H78B 0.9600
C78 H78C 0.9600
C79 H79A 0.9600
C79 H79B 0.9600
C79 H79C 0.9600
C80 H80B 0.9600
C80 H80C 0.9600
C80 H80A 0.9600
C81 N11 1.390(3)
C81 C82 1.412(3)
C81 H81 0.9300
C82 C83 1.387(4)
C82 H82 0.9300
C83 C84 1.378(4)
C83 C91 1.518(4)
C84 C85 1.389(3)
C84 H84 0.9300
C85 N11 1.395(3)
C85 C86 1.412(3)
C86 C87 1.378(4)
C86 N12 1.393(3)
C87 C88 1.383(4)
C87 H87 0.9300
C88 C89 1.389(4)
C88 C95 1.522(4)
C89 C90 1.393(4)
C89 H89 0.9300
C90 N12 1.380(2)
C90 H90 0.9300
C91 C92 1.524(4)
C91 C94 1.533(4)
C91 C93 1.539(4)
C92 H92A 0.9600
C92 H92B 0.9600
C92 H92C 0.9600
C93 H93A 0.9600
C93 H93B 0.9600
C93 H93C 0.9600
C94 H94A 0.9600
C94 H94B 0.9600
C94 H94C 0.9600
C95 C96 1.531(4)
C95 C98 1.545(4)
C95 C97 1.545(4)
C96 H96A 0.9600
C96 H96B 0.9600
C96 H96C 0.9600
C97 H97A 0.9600
C97 H97B 0.9600
C97 H97C 0.9600
C98 H98A 0.9600
C98 H98B 0.9600
C98 H98C 0.9600
C99 C100 1.384(4)
C99 N13 1.401(3)
C99 H99 0.9300
C100 C101 1.386(3)
C100 H100 0.9300
C101 C102 1.443(4)
C101 H101 0.9300
C102 C103 1.385(3)
C102 C110 1.391(3)
C103 C104 1.385(3)
C103 S5 1.760(2)
C104 C105 1.394(3)
C104 S6 1.744(2)
C105 C109 1.389(3)
C105 C106 1.459(3)
C106 C107 1.399(3)
C106 H106 0.9300
C107 C108 1.376(3)
C107 H107 0.9300
C108 N14 1.389(3)
C108 H108 0.9300
C109 N14 1.392(3)
C109 C110 1.404(4)
C110 N13 1.369(2)
C111 C112 1.347(3)
C111 S6 1.773(3)
C111 S5 1.806(3)
C112 S7 1.685(3)
C112 S8 1.765(3)
C113 C114 1.384(4)
C113 N15 1.393(3)
C113 H113 0.9300
C114 C115 1.387(3)
C114 H114 0.9300
C115 C116 1.395(4)
C115 H115 0.9300
C116 C124 1.378(4)
C116 C117 1.441(3)
C117 C118 1.371(4)
C117 S8 1.780(3)
C118 C119 1.408(4)
C118 S7 1.756(2)
C119 C120 1.385(4)
C119 C123 1.387(3)
C120 C121 1.398(3)
C120 H120 0.9300
C121 C122 1.389(3)
C121 H121 0.9300
C122 N16 1.389(3)
C122 H122 0.9300
C123 C124 1.384(4)
C123 N16 1.391(3)
C124 N15 1.387(2)
C125 N17 1.392(3)
C125 C126 1.392(4)
C125 H125 0.9300
C126 C127 1.381(4)
C126 H126 0.9300
C127 C128 1.384(4)
C127 C135 1.522(4)
C128 C129 1.402(3)
C128 H128 0.9300
C129 N17 1.390(3)
C129 C130 1.439(4)
C130 C131 1.386(3)
C130 N18 1.389(3)
C131 C132 1.394(4)
C131 H131 0.9300
C132 C133 1.387(3)
C132 C139 1.503(3)
C133 C134 1.393(3)
C133 H133 0.9300
C134 N18 1.389(3)
C134 H134 0.9300
C135 C138 1.526(4)
C135 C137 1.533(4)
C135 C136 1.536(4)
C136 H13A 0.9600
C136 H13B 0.9600
C136 H13C 0.9600
C137 H13D 0.9600
C137 H13E 0.9600
C137 H13F 0.9600
C138 H13G 0.9600
C138 H13H 0.9600
C138 H13I 0.9600
C139 C140 1.516(4)
C139 C141 1.532(4)
C139 C142 1.532(3)
C140 H14A 0.9600
C140 H14B 0.9600
C140 H14C 0.9600
C141 H14D 0.9600
C141 H14E 0.9600
C141 H14F 0.9600
C142 H14G 0.9600
C142 H14H 0.9600
C142 H14I 0.9600
C143 C144 1.395(4)
C143 N19 1.395(3)
C143 H143 0.9300
C144 C145 1.394(4)
C144 H144 0.9300
C145 C146 1.379(4)
C145 C153 1.522(4)
C146 C147 1.404(4)
C146 H146 0.9300
C147 N19 1.379(3)
C147 C148 1.389(4)
C148 C149 1.394(4)
C148 N20 1.394(3)
C149 C150 1.383(4)
C149 H149 0.9300
C150 C151 1.398(4)
C150 C157 1.514(4)
C151 C152 1.395(4)
C151 H151 0.9300
C152 N20 1.370(3)
C152 H152 0.9300
C153 C155 1.520(4)
C153 C156 1.537(4)
C153 C154 1.538(4)
C154 H15A 0.9600
C154 H15B 0.9600
C154 H15C 0.9600
C155 H15D 0.9600
C155 H15E 0.9600
C155 H15F 0.9600
C156 H15G 0.9600
C156 H15H 0.9600
C156 H15I 0.9600
C157 C158 1.533(4)
C157 C159 1.549(3)
C157 C160 1.555(4)
C158 H15J 0.9600
C158 H15K 0.9600
C158 H15L 0.9600
C159 H15M 0.9600
C159 H15N 0.9600
C159 H15O 0.9600
C160 H16B 0.9600
C160 H16C 0.9600
C160 H16A 0.9600
C161 N21 1.380(2)
C161 C162 1.388(4)
C161 H161 0.9300
C162 C163 1.390(4)
C162 H162 0.9300
C163 C164 1.388(4)
C163 C171 1.509(4)
C164 C165 1.395(4)
C164 H164 0.9300
C165 C166 1.365(3)
C165 N21 1.395(3)
C166 N22 1.376(3)
C166 C167 1.395(4)
C167 C168 1.388(4)
C167 H167 0.9300
C168 C169 1.389(4)
C168 C175 1.516(4)
C169 C170 1.391(3)
C169 H169 0.9300
C170 N22 1.377(3)
C170 H170 0.9300
C171 C172 1.517(4)
C171 C174 1.529(4)
C171 C173 1.543(4)
C172 H17A 0.9600
C172 H17B 0.9600
C172 H17C 0.9600
C173 H174 0.9600
C173 H175 0.9600
C173 H176 0.9600
C174 H17G 0.9600
C174 H17H 0.9600
C174 H17I 0.9600
C175 C178 1.512(4)
C175 C176 1.525(4)
C175 C177 1.525(4)
C176 H17J 0.9600
C176 H17K 0.9600
C176 H17L 0.9600
C177 H17M 0.9600
C177 H17N 0.9600
C177 H17O 0.9600
C178 H17P 0.9600
C178 H17Q 0.9600
C178 H17R 0.9600
C179 C180 1.379(4)
C179 N23 1.386(2)
C179 H179 0.9300
C180 C181 1.383(4)
C180 H180 0.9300
C181 C182 1.398(4)
C181 C189 1.524(4)
C182 C183 1.388(4)
C182 H182 0.9300
C183 C184 1.373(4)
C183 N23 1.379(3)
C184 C185 1.382(4)
C184 N24 1.383(3)
C185 C186 1.384(4)
C185 H185 0.9300
C186 C187 1.394(4)
C186 C193 1.517(4)
C187 C188 1.403(4)
C187 H187 0.9300
C188 N24 1.387(3)
C188 H188 0.9300
C189 C190 1.507(3)
C189 C192 1.514(4)
C189 C191 1.525(3)
C190 H19A 0.9600
C190 H19B 0.9600
C190 H19C 0.9600
C191 H19D 0.9600
C191 H19E 0.9600
C191 H19F 0.9600
C192 H19G 0.9600
C192 H19H 0.9600
C192 H19I 0.9600
C193 C196 1.516(4)
C193 C195 1.518(4)
C193 C194 1.526(4)
C194 H195 0.9600
C194 H196 0.9600
C194 H197 0.9600
C195 H19M 0.9600
C195 H19N 0.9600
C195 H19O 0.9600
C196 H19P 0.9600
C196 H19Q 0.9600
C196 H19R 0.9600
F1 P1 1.5916(17)
F2 P1 1.6059(18)
F3 P1 1.5916(17)
F4 P1 1.6002(17)
F5 P1 1.6116(18)
F6 P1 1.6064(17)
F7 P2 1.6139(18)
F8 P2 1.5893(18)
F9 P2 1.6019(18)
F10 P2 1.6032(18)
F11 P2 1.5953(17)
F12 P2 1.5880(17)
F13 P3 1.6055(17)
F14 P3 1.6310(17)
F15 P3 1.6056(18)
F16 P3 1.6058(17)
F17 P3 1.6111(17)
F18 P3 1.6067(18)
F19 P4 1.6189(18)
F20 P4 1.5863(19)
F21 P4 1.6004(18)
F22 P4 1.6091(18)
F23 P4 1.6175(18)
F24 P4 1.5994(19)
F25 P5 1.6001(18)
F26 P5 1.6273(18)
F27 P5 1.6075(18)
F28 P5 1.6203(18)
F29 P5 1.6044(18)
F30 P5 1.6023(18)
F31 P6 1.6044(18)
F32 P6 1.6138(18)
F33 P6 1.6067(18)
F34 P6 1.6057(18)
F35 P6 1.6181(18)
F36 P6 1.6133(18)
F37 P7 1.6158(18)
F38 P7 1.6168(18)
F39 P7 1.6006(18)
F40 P7 1.6083(18)
F41 P7 1.6045(18)
F42 P7 1.6060(17)
F43 P8 1.6194(18)
F44 P8 1.6059(18)
F45 P8 1.6066(19)
F46 P8 1.6064(18)
F47 P8 1.6198(18)
F48 P8 1.6069(18)
N1 Ru1 2.094(2)
N2 Ru1 2.070(2)
N3 Ru2 2.094(2)
N4 Ru2 2.096(2)
N5 Ru1 2.042(2)
N6 Ru1 2.082(2)
N7 Ru1 2.037(2)
N8 Ru1 2.174(2)
N9 Ru2 2.035(2)
N10 Ru2 2.063(2)
N11 Ru2 2.026(2)
N12 Ru2 2.035(2)
N13 Ru3 2.080(2)
N14 Ru3 2.086(2)
N15 Ru4 2.064(2)
N16 Ru4 2.114(2)
N17 Ru3 2.059(2)
N18 Ru3 2.071(2)
N19 Ru3 2.070(2)
N20 Ru3 2.054(2)
N21 Ru4 1.969(2)
N22 Ru4 2.032(2)
N23 Ru4 2.058(2)
N24 Ru4 1.895(2)

loop_
_geom_torsion_atom_site_label_1
_geom_torsion_atom_site_label_2
_geom_torsion_atom_site_label_3
_geom_torsion_atom_site_label_4
_geom_torsion
N1 C1 C2 C3 1.8(4)
C1 C2 C3 C4 -2.5(4)
C2 C3 C4 C12 2.9(4)
C2 C3 C4 C5 177.9(2)
C12 C4 C5 C6 0.9(4)
C3 C4 C5 C6 -174.0(3)
C12 C4 C5 S1 177.3(2)
C3 C4 C5 S1 2.5(4)
C4 C5 C6 C7 0.6(4)
S1 C5 C6 C7 -176.1(2)
C4 C5 C6 S2 177.7(2)
S1 C5 C6 S2 1.0(3)
C5 C6 C7 C11 -4.2(4)
S2 C6 C7 C11 178.7(2)
C5 C6 C7 C8 176.7(3)
S2 C6 C7 C8 -0.4(4)
C11 C7 C8 C9 -0.1(4)
C6 C7 C8 C9 179.0(3)
C7 C8 C9 C10 -0.2(4)
C8 C9 C10 N2 -0.1(4)
C8 C7 C11 C12 -174.2(3)
C6 C7 C11 C12 6.7(4)
C8 C7 C11 N2 0.6(4)
C6 C7 C11 N2 -178.5(2)
C7 C11 C12 N1 173.9(2)
N2 C11 C12 N1 -1.0(4)
C7 C11 C12 C4 -5.4(4)
N2 C11 C12 C4 179.7(2)
C5 C4 C12 N1 -177.9(2)
C3 C4 C12 N1 -2.7(4)
C5 C4 C12 C11 1.4(4)
C3 C4 C12 C11 176.6(2)
S2 C13 C14 S4 -179.10(16)
S1 C13 C14 S4 -6.1(4)
S2 C13 C14 S3 8.9(4)
S1 C13 C14 S3 -178.12(15)
N3 C15 C16 C17 -0.1(4)
C15 C16 C17 C18 1.6(4)
C16 C17 C18 C19 172.3(3)
C16 C17 C18 C26 -3.7(4)
C26 C18 C19 C20 -0.8(4)
C17 C18 C19 C20 -176.7(3)
C26 C18 C19 S4 -174.6(2)
C17 C18 C19 S4 9.6(4)
C18 C19 C20 C21 1.1(4)
S4 C19 C20 C21 175.1(2)
C18 C19 C20 S3 -177.8(2)
S4 C19 C20 S3 -3.8(3)
C19 C20 C21 C25 -1.1(4)
S3 C20 C21 C25 177.8(2)
C19 C20 C21 C22 -178.1(3)
S3 C20 C21 C22 0.8(4)
C20 C21 C22 C23 -178.8(3)
C25 C21 C22 C23 4.2(4)
C21 C22 C23 C24 -1.5(4)
C22 C23 C24 N4 0.4(4)
C20 C21 C25 N4 176.9(2)
C22 C21 C25 N4 -6.0(4)
C20 C21 C25 C26 0.9(4)
C22 C21 C25 C26 178.0(2)
N4 C25 C26 N3 -4.4(3)
C21 C25 C26 N3 171.8(2)
N4 C25 C26 C18 -176.8(2)
C21 C25 C26 C18 -0.6(4)
C19 C18 C26 N3 -171.4(2)
C17 C18 C26 N3 4.7(4)
C19 C18 C26 C25 0.6(4)
C17 C18 C26 C25 176.7(2)
N5 C27 C28 C29 -1.5(4)
C27 C28 C29 C30 -0.4(4)
C27 C28 C29 C37 170.0(2)
C28 C29 C30 C31 -0.8(4)
C37 C29 C30 C31 -171.2(2)
C29 C30 C31 N5 3.9(4)
C29 C30 C31 C32 176.2(2)
C30 C31 C32 N6 178.4(2)
N5 C31 C32 N6 -8.4(3)
C30 C31 C32 C33 1.6(4)
N5 C31 C32 C33 174.8(2)
N6 C32 C33 C34 -0.5(4)
C31 C32 C33 C34 176.4(2)
C32 C33 C34 C35 -0.1(4)
C32 C33 C34 C41 -176.8(2)
C33 C34 C35 C36 0.5(4)
C41 C34 C35 C36 177.1(2)
C34 C35 C36 N6 -0.3(4)
C30 C29 C37 C38 -176.0(2)
C28 C29 C37 C38 14.1(3)
C30 C29 C37 C40 60.1(3)
C28 C29 C37 C40 -109.7(3)
C30 C29 C37 C39 -53.8(3)
C28 C29 C37 C39 136.3(2)
C33 C34 C41 C43 -69.0(3)
C35 C34 C41 C43 114.4(3)
C33 C34 C41 C42 46.3(3)
C35 C34 C41 C42 -130.3(3)
C33 C34 C41 C44 165.1(2)
C35 C34 C41 C44 -11.5(3)
N7 C45 C46 C47 0.0(4)
C45 C46 C47 C48 0.0(4)
C45 C46 C47 C55 -179.3(2)
C46 C47 C48 C49 0.1(4)
C55 C47 C48 C49 179.3(2)
C47 C48 C49 N7 0.0(4)
C47 C48 C49 C50 176.4(2)
N7 C49 C50 N8 -8.1(3)
C48 C49 C50 N8 175.4(2)
N7 C49 C50 C51 174.6(2)
C48 C49 C50 C51 -1.9(4)
N8 C50 C51 C52 -0.5(4)
C49 C50 C51 C52 176.7(2)
C50 C51 C52 C53 0.0(4)
C50 C51 C52 C59 -176.6(2)
C51 C52 C53 C54 0.3(4)
C59 C52 C53 C54 176.9(2)
C52 C53 C54 N8 -0.2(4)
C46 C47 C55 C57 160.3(2)
C48 C47 C55 C57 -18.9(3)
C46 C47 C55 C56 43.2(3)
C48 C47 C55 C56 -136.0(3)
C46 C47 C55 C58 -73.4(3)
C48 C47 C55 C58 107.4(3)
C51 C52 C59 C61 -19.9(3)
C53 C52 C59 C61 163.6(2)
C51 C52 C59 C62 -137.2(3)
C53 C52 C59 C62 46.2(3)
C51 C52 C59 C60 105.4(3)
C53 C52 C59 C60 -71.2(3)
N9 C63 C64 C65 -0.3(4)
C63 C64 C65 C66 0.5(4)
C63 C64 C65 C73 -174.6(2)
C64 C65 C66 C67 -0.7(4)
C73 C65 C66 C67 174.2(2)
C65 C66 C67 N9 0.6(4)
C65 C66 C67 C68 178.0(3)
N9 C67 C68 N10 -1.5(3)
C66 C67 C68 N10 -178.9(2)
N9 C67 C68 C69 177.9(2)
C66 C67 C68 C69 0.5(4)
N10 C68 C69 C70 -0.8(4)
C67 C68 C69 C70 179.8(3)
C68 C69 C70 C71 0.6(4)
C68 C69 C70 C77 177.5(2)
C69 C70 C71 C72 -0.3(4)
C77 C70 C71 C72 -177.1(2)
C70 C71 C72 N10 0.2(4)
C64 C65 C73 C76 -145.8(2)
C66 C65 C73 C76 39.2(3)
C64 C65 C73 C75 -28.6(3)
C66 C65 C73 C75 156.4(2)
C64 C65 C73 C74 95.8(3)
C66 C65 C73 C74 -79.2(3)
C71 C70 C77 C80 2.1(3)
C69 C70 C77 C80 -174.7(2)
C71 C70 C77 C79 125.7(3)
C69 C70 C77 C79 -51.1(3)
C71 C70 C77 C78 -114.9(3)
C69 C70 C77 C78 68.3(3)
N11 C81 C82 C83 0.0(4)
C81 C82 C83 C84 -0.7(4)
C81 C82 C83 C91 180.0(2)
C82 C83 C84 C85 0.9(4)
C91 C83 C84 C85 -179.8(3)
C83 C84 C85 N11 -0.3(4)
C83 C84 C85 C86 177.2(3)
C84 C85 C86 C87 0.8(4)
N11 C85 C86 C87 178.3(2)
C84 C85 C86 N12 -178.7(2)
N11 C85 C86 N12 -1.2(3)
N12 C86 C87 C88 -0.6(4)
C85 C86 C87 C88 179.9(3)
C86 C87 C88 C89 0.5(4)
C86 C87 C88 C95 177.3(2)
C87 C88 C89 C90 -0.7(4)
C95 C88 C89 C90 -177.5(2)
C88 C89 C90 N12 1.1(4)
C84 C83 C91 C92 150.3(3)
C82 C83 C91 C92 -30.4(3)
C84 C83 C91 C94 35.0(3)
C82 C83 C91 C94 -145.8(2)
C84 C83 C91 C93 -91.2(3)
C82 C83 C91 C93 88.1(3)
C87 C88 C95 C96 59.7(3)
C89 C88 C95 C96 -123.5(3)
C87 C88 C95 C98 176.7(2)
C89 C88 C95 C98 -6.5(3)
C87 C88 C95 C97 -60.3(3)
C89 C88 C95 C97 116.5(3)
N13 C99 C100 C101 -0.3(4)
C99 C100 C101 C102 -0.6(3)
C100 C101 C102 C103 -176.8(2)
C100 C101 C102 C110 1.9(4)
C110 C102 C103 C104 1.4(4)
C101 C102 C103 C104 -180.0(3)
C110 C102 C103 S5 175.9(2)
C101 C102 C103 S5 -5.5(4)
C102 C103 C104 C105 -1.6(4)
S5 C103 C104 C105 -176.5(2)
C102 C103 C104 S6 176.9(2)
S5 C103 C104 S6 2.0(3)
C103 C104 C105 C109 1.0(4)
S6 C104 C105 C109 -177.4(2)
C103 C104 C105 C106 -175.0(3)
S6 C104 C105 C106 6.6(4)
C109 C105 C106 C107 -0.3(4)
C104 C105 C106 C107 175.9(3)
C105 C106 C107 C108 0.4(4)
C106 C107 C108 N14 -0.5(4)
C104 C105 C109 N14 -176.1(2)
C106 C105 C109 N14 0.2(4)
C104 C105 C109 C110 -0.1(4)
C106 C105 C109 C110 176.2(2)
C103 C102 C110 N13 176.3(2)
C101 C102 C110 N13 -2.5(4)
C103 C102 C110 C109 -0.5(4)
C101 C102 C110 C109 -179.3(2)
C105 C109 C110 N13 -177.0(2)
N14 C109 C110 N13 -0.9(3)
C105 C109 C110 C102 -0.1(4)
N14 C109 C110 C102 176.1(2)
S6 C111 C112 S7 -4.0(4)
S5 C111 C112 S7 -179.86(15)
S6 C111 C112 S8 179.03(14)
S5 C111 C112 S8 3.1(4)
N15 C113 C114 C115 -0.6(4)
C113 C114 C115 C116 0.4(4)
C114 C115 C116 C124 -0.2(4)
C114 C115 C116 C117 176.7(2)
C124 C116 C117 C118 -1.9(4)
C115 C116 C117 C118 -178.9(3)
C124 C116 C117 S8 172.04(19)
C115 C116 C117 S8 -4.9(4)
C116 C117 C118 C119 -1.3(4)
S8 C117 C118 C119 -175.4(2)
C116 C117 C118 S7 -177.1(2)
S8 C117 C118 S7 8.7(3)
C117 C118 C119 C120 179.7(3)
S7 C118 C119 C120 -4.8(4)
C117 C118 C119 C123 1.4(4)
S7 C118 C119 C123 176.89(19)
C123 C119 C120 C121 0.1(4)
C118 C119 C120 C121 -178.2(2)
C119 C120 C121 C122 0.0(4)
C120 C121 C122 N16 0.6(4)
C120 C119 C123 C124 -176.6(3)
C118 C119 C123 C124 1.8(4)
C120 C119 C123 N16 -0.9(4)
C118 C119 C123 N16 177.5(2)
C115 C116 C124 C123 -178.0(2)
C117 C116 C124 C123 4.9(4)
C115 C116 C124 N15 0.2(4)
C117 C116 C124 N15 -176.9(2)
C119 C123 C124 C116 -5.1(4)
N16 C123 C124 C116 179.0(2)
C119 C123 C124 N15 176.7(2)
N16 C123 C124 N15 0.7(3)
N17 C125 C126 C127 -0.3(4)
C125 C126 C127 C128 0.1(4)
C125 C126 C127 C135 -172.6(2)
C126 C127 C128 C129 0.0(4)
C135 C127 C128 C129 172.6(2)
C127 C128 C129 N17 0.2(4)
C127 C128 C129 C130 179.2(3)
N17 C129 C130 C131 175.8(2)
C128 C129 C130 C131 -3.3(4)
N17 C129 C130 N18 -3.8(3)
C128 C129 C130 N18 177.2(2)
N18 C130 C131 C132 -0.9(4)
C129 C130 C131 C132 179.6(2)
C130 C131 C132 C133 0.3(4)
C130 C131 C132 C139 -179.4(2)
C131 C132 C133 C134 -0.1(4)
C139 C132 C133 C134 179.6(2)
C132 C133 C134 N18 0.6(4)
C126 C127 C135 C138 178.8(2)
C128 C127 C135 C138 6.1(3)
C126 C127 C135 C137 -60.2(3)
C128 C127 C135 C137 127.1(3)
C126 C127 C135 C136 58.7(3)
C128 C127 C135 C136 -113.9(3)
C133 C132 C139 C140 175.2(2)
C131 C132 C139 C140 -5.1(3)
C133 C132 C139 C141 -55.3(3)
C131 C132 C139 C141 124.4(3)
C133 C132 C139 C142 66.0(3)
C131 C132 C139 C142 -114.3(3)
N19 C143 C144 C145 0.3(4)
C143 C144 C145 C146 -0.6(4)
C143 C144 C145 C153 -179.7(2)
C144 C145 C146 C147 0.4(4)
C153 C145 C146 C147 179.5(2)
C145 C146 C147 N19 0.1(4)
C145 C146 C147 C148 178.2(3)
N19 C147 C148 C149 -178.0(2)
C146 C147 C148 C149 4.0(4)
N19 C147 C148 N20 0.3(3)
C146 C147 C148 N20 -177.7(2)
C147 C148 C149 C150 178.7(3)
N20 C148 C149 C150 0.6(4)
C148 C149 C150 C151 0.0(4)
C148 C149 C150 C157 174.9(2)
C149 C150 C151 C152 -0.5(4)
C157 C150 C151 C152 -176.0(2)
C150 C151 C152 N20 0.6(4)
C146 C145 C153 C155 -41.7(3)
C144 C145 C153 C155 137.4(3)
C146 C145 C153 C156 79.3(3)
C144 C145 C153 C156 -101.7(3)
C146 C145 C153 C154 -163.0(2)
C144 C145 C153 C154 16.1(3)
C149 C150 C157 C158 -67.4(3)
C151 C150 C157 C158 107.8(3)
C149 C150 C157 C159 50.7(3)
C151 C150 C157 C159 -134.1(2)
C149 C150 C157 C160 172.3(2)
C151 C150 C157 C160 -12.5(3)
N21 C161 C162 C163 1.2(4)
C161 C162 C163 C164 -1.7(4)
C161 C162 C163 C171 -180.0(2)
C162 C163 C164 C165 1.2(4)
C171 C163 C164 C165 179.5(2)
C163 C164 C165 C166 -178.0(3)
C163 C164 C165 N21 -0.2(4)
C164 C165 C166 N22 -176.6(2)
N21 C165 C166 N22 5.6(3)
C164 C165 C166 C167 7.5(4)
N21 C165 C166 C167 -170.3(2)
C165 C166 C167 C168 175.9(3)
N22 C166 C167 C168 0.1(4)
C166 C167 C168 C169 0.5(4)
C166 C167 C168 C175 179.8(2)
C167 C168 C169 C170 -1.0(4)
C175 C168 C169 C170 179.7(2)
C168 C169 C170 N22 1.0(4)
C164 C163 C171 C172 -116.0(3)
C162 C163 C171 C172 62.2(4)
C164 C163 C171 C174 118.0(3)
C162 C163 C171 C174 -63.8(3)
C164 C163 C171 C173 6.3(3)
C162 C163 C171 C173 -175.5(2)
C167 C168 C175 C178 147.9(3)
C169 C168 C175 C178 -32.8(4)
C167 C168 C175 C176 21.9(4)
C169 C168 C175 C176 -158.8(3)
C167 C168 C175 C177 -92.0(3)
C169 C168 C175 C177 87.3(3)
N23 C179 C180 C181 -0.2(4)
C179 C180 C181 C182 0.4(4)
C179 C180 C181 C189 -176.8(2)
C180 C181 C182 C183 -0.1(4)
C189 C181 C182 C183 177.2(2)
C181 C182 C183 C184 -179.1(3)
C181 C182 C183 N23 -0.4(4)
N23 C183 C184 C185 -167.7(2)
C182 C183 C184 C185 11.1(5)
N23 C183 C184 N24 6.1(3)
C182 C183 C184 N24 -175.0(3)
C183 C184 C185 C186 175.1(3)
N24 C184 C185 C186 0.8(4)
C184 C185 C186 C187 -0.8(4)
C184 C185 C186 C193 -178.3(3)
C185 C186 C187 C188 0.7(4)
C193 C186 C187 C188 178.2(2)
C186 C187 C188 N24 -0.5(4)
C180 C181 C189 C190 -61.0(3)
C182 C181 C189 C190 121.8(3)
C180 C181 C189 C192 178.2(2)
C182 C181 C189 C192 1.0(3)
C180 C181 C189 C191 57.0(3)
C182 C181 C189 C191 -120.2(3)
C185 C186 C193 C196 -141.7(3)
C187 C186 C193 C196 40.8(3)
C185 C186 C193 C195 101.1(3)
C187 C186 C193 C195 -76.5(3)
C185 C186 C193 C194 -15.3(3)
C187 C186 C193 C194 167.2(3)
C2 C1 N1 C12 -1.4(3)
C2 C1 N1 Ru1 178.04(17)
C11 C12 N1 C1 -177.4(2)
C4 C12 N1 C1 1.9(3)
C11 C12 N1 Ru1 3.1(3)
C4 C12 N1 Ru1 -177.6(2)
C9 C10 N2 C11 0.7(3)
C9 C10 N2 Ru1 175.68(16)
C12 C11 N2 C10 174.1(2)
C7 C11 N2 C10 -0.9(3)
C12 C11 N2 Ru1 -1.6(3)
C7 C11 N2 Ru1 -176.72(19)
C25 C26 N3 C15 -175.5(2)
C18 C26 N3 C15 -3.4(3)
C25 C26 N3 Ru2 8.7(3)
C18 C26 N3 Ru2 -179.2(2)
C16 C15 N3 C26 1.0(3)
C16 C15 N3 Ru2 176.11(17)
C26 C25 N4 C24 -178.8(2)
C21 C25 N4 C24 5.0(3)
C26 C25 N4 Ru2 -2.2(3)
C21 C25 N4 Ru2 -178.4(2)
C23 C24 N4 C25 -2.0(3)
C23 C24 N4 Ru2 -178.24(18)
C28 C27 N5 C31 4.2(3)
C28 C27 N5 Ru1 -179.99(15)
C30 C31 N5 C27 -5.7(3)
C32 C31 N5 C27 -179.31(17)
C30 C31 N5 Ru1 178.31(19)
C32 C31 N5 Ru1 4.7(2)
C33 C32 N6 C36 0.7(3)
C31 C32 N6 C36 -176.1(2)
C33 C32 N6 Ru1 -175.03(19)
C31 C32 N6 Ru1 8.2(3)
C35 C36 N6 C32 -0.3(3)
C35 C36 N6 Ru1 174.80(17)
C48 C49 N7 C45 -0.1(3)
C50 C49 N7 C45 -176.5(2)
C48 C49 N7 Ru1 178.71(19)
C50 C49 N7 Ru1 2.3(3)
C46 C45 N7 C49 0.1(3)
C46 C45 N7 Ru1 -178.49(16)
C51 C50 N8 C54 0.6(3)
C49 C50 N8 C54 -176.86(18)
C51 C50 N8 Ru1 -173.31(18)
C49 C50 N8 Ru1 9.2(2)
C53 C54 N8 C50 -0.3(3)
C53 C54 N8 Ru1 172.47(16)
C66 C67 N9 C63 -0.4(3)
C68 C67 N9 C63 -178.0(2)
C66 C67 N9 Ru2 176.99(18)
C68 C67 N9 Ru2 -0.5(3)
C64 C63 N9 C67 0.3(3)
C64 C63 N9 Ru2 -176.89(16)
C69 C68 N10 C72 0.7(3)
C67 C68 N10 C72 -179.8(2)
C69 C68 N10 Ru2 -176.64(19)
C67 C68 N10 Ru2 2.8(2)
C71 C72 N10 C68 -0.4(3)
C71 C72 N10 Ru2 176.65(17)
C82 C81 N11 C85 0.6(3)
C82 C81 N11 Ru2 -176.87(17)
C84 C85 N11 C81 -0.4(3)
C86 C85 N11 C81 -178.1(2)
C84 C85 N11 Ru2 177.33(19)
C86 C85 N11 Ru2 -0.4(3)
C89 C90 N12 C86 -1.2(3)
C89 C90 N12 Ru2 176.92(17)
C87 C86 N12 C90 0.9(3)
C85 C86 N12 C90 -179.6(2)
C87 C86 N12 Ru2 -177.39(19)
C85 C86 N12 Ru2 2.1(2)
C102 C110 N13 C99 1.7(3)
C109 C110 N13 C99 178.51(17)
C102 C110 N13 Ru3 179.5(2)
C109 C110 N13 Ru3 -3.7(2)
C100 C99 N13 C110 -0.2(3)
C100 C99 N13 Ru3 -177.59(16)
C107 C108 N14 C109 0.4(3)
C107 C108 N14 Ru3 178.83(16)
C105 C109 N14 C108 -0.3(3)
C110 C109 N14 C108 -176.4(2)
C105 C109 N14 Ru3 -179.0(2)
C110 C109 N14 Ru3 5.0(2)
C116 C124 N15 C113 -0.4(3)
C123 C124 N15 C113 177.8(2)
C116 C124 N15 Ru4 177.83(19)
C123 C124 N15 Ru4 -4.0(3)
C114 C113 N15 C124 0.6(3)
C114 C113 N15 Ru4 -177.37(16)
C121 C122 N16 C123 -1.4(3)
C121 C122 N16 Ru4 172.70(16)
C124 C123 N16 C122 177.7(2)
C119 C123 N16 C122 1.6(3)
C124 C123 N16 Ru4 2.8(2)
C119 C123 N16 Ru4 -173.31(19)
C128 C129 N17 C125 -0.4(3)
C130 C129 N17 C125 -179.5(2)
C128 C129 N17 Ru3 -175.84(18)
C130 C129 N17 Ru3 5.0(2)
C126 C125 N17 C129 0.4(3)
C126 C125 N17 Ru3 175.44(17)
C131 C130 N18 C134 1.3(3)
C129 C130 N18 C134 -179.1(2)
C131 C130 N18 Ru3 -178.86(19)
C129 C130 N18 Ru3 0.7(3)
C133 C134 N18 C130 -1.2(3)
C133 C134 N18 Ru3 179.04(17)
C148 C147 N19 C143 -178.4(2)
C146 C147 N19 C143 -0.4(3)
C148 C147 N19 Ru3 -1.8(3)
C146 C147 N19 Ru3 176.22(19)
C144 C143 N19 C147 0.2(3)
C144 C143 N19 Ru3 -175.73(16)
C151 C152 N20 C148 -0.1(3)
C151 C152 N20 Ru3 179.56(17)
C147 C148 N20 C152 -179.0(2)
C149 C148 N20 C152 -0.5(3)
C147 C148 N20 Ru3 1.4(2)
C149 C148 N20 Ru3 179.83(18)
C162 C161 N21 C165 -0.1(3)
C162 C161 N21 Ru4 -177.19(17)
C166 C165 N21 C161 177.6(2)
C164 C165 N21 C161 -0.4(3)
C166 C165 N21 Ru4 -5.0(3)
C164 C165 N21 Ru4 177.08(19)
C165 C166 N22 C170 -176.1(2)
C167 C166 N22 C170 -0.1(3)
C165 C166 N22 Ru4 -3.4(3)
C167 C166 N22 Ru4 172.6(2)
C169 C170 N22 C166 -0.4(3)
C169 C170 N22 Ru4 -171.71(17)
C184 C183 N23 C179 179.68(17)
C182 C183 N23 C179 0.6(3)
C184 C183 N23 Ru4 -8.5(2)
C182 C183 N23 Ru4 172.44(19)
C180 C179 N23 C183 -0.3(3)
C180 C179 N23 Ru4 -171.75(16)
C183 C184 N24 C188 -173.9(2)
C185 C184 N24 C188 -0.6(3)
C183 C184 N24 Ru4 -0.6(3)
C185 C184 N24 Ru4 172.7(2)
C187 C188 N24 C184 0.5(3)
C187 C188 N24 Ru4 -171.39(16)
C49 N7 Ru1 N5 178.40(12)
C45 N7 Ru1 N5 -2.93(16)
C49 N7 Ru1 N2 -82.30(13)
C45 N7 Ru1 N2 96.37(15)
C49 N7 Ru1 N6 98.59(13)
C45 N7 Ru1 N6 -82.74(15)
C49 N7 Ru1 N8 2.25(12)
C45 N7 Ru1 N8 -179.08(16)
C27 N5 Ru1 N7 94.00(15)
C31 N5 Ru1 N7 -90.27(13)
C27 N5 Ru1 N2 0.51(16)
C31 N5 Ru1 N2 176.24(13)
C27 N5 Ru1 N6 -176.45(16)
C31 N5 Ru1 N6 -0.72(13)
C27 N5 Ru1 N1 -79.65(15)
C31 N5 Ru1 N1 96.09(13)
C10 N2 Ru1 N7 5.07(17)
C11 N2 Ru1 N7 -179.59(13)
C10 N2 Ru1 N5 99.64(16)
C11 N2 Ru1 N5 -85.02(13)
C10 N2 Ru1 N1 -172.87(17)
C11 N2 Ru1 N1 2.47(12)
C10 N2 Ru1 N8 -76.13(16)
C11 N2 Ru1 N8 99.22(13)
C32 N6 Ru1 N7 90.21(13)
C36 N6 Ru1 N7 -85.18(16)
C32 N6 Ru1 N5 -3.88(12)
C36 N6 Ru1 N5 -179.26(17)
C32 N6 Ru1 N1 -91.73(13)
C36 N6 Ru1 N1 92.88(16)
C32 N6 Ru1 N8 171.67(12)
C36 N6 Ru1 N8 -3.72(16)
C1 N1 Ru1 N5 -83.07(17)
C12 N1 Ru1 N5 96.37(13)
C1 N1 Ru1 N2 177.57(18)
C12 N1 Ru1 N2 -2.98(12)
C1 N1 Ru1 N6 -3.44(18)
C12 N1 Ru1 N6 176.00(12)
C1 N1 Ru1 N8 93.62(17)
C12 N1 Ru1 N8 -86.94(13)
C50 N8 Ru1 N7 -6.58(11)
C54 N8 Ru1 N7 -179.84(16)
C50 N8 Ru1 N2 87.01(12)
C54 N8 Ru1 N2 -86.25(15)
C50 N8 Ru1 N6 -95.91(12)
C54 N8 Ru1 N6 90.82(15)
C50 N8 Ru1 N1 166.84(12)
C54 N8 Ru1 N1 -6.42(16)
C81 N11 Ru2 N9 -7.16(17)
C85 N11 Ru2 N9 175.21(13)
C81 N11 Ru2 N12 178.80(17)
C85 N11 Ru2 N12 1.16(13)
C81 N11 Ru2 N10 -85.36(16)
C85 N11 Ru2 N10 97.01(14)
C81 N11 Ru2 N3 89.83(16)
C85 N11 Ru2 N3 -87.81(14)
C67 N9 Ru2 N11 -82.70(13)
C63 N9 Ru2 N11 94.59(15)
C67 N9 Ru2 N10 1.56(12)
C63 N9 Ru2 N10 178.85(16)
C67 N9 Ru2 N3 178.52(12)
C63 N9 Ru2 N3 -4.19(15)
C67 N9 Ru2 N4 101.18(13)
C63 N9 Ru2 N4 -81.53(15)
C90 N12 Ru2 N11 -179.99(17)
C90 N12 Ru2 N10 95.11(16)
C86 N12 Ru2 N10 -86.70(13)
C90 N12 Ru2 N3 -82.03(16)
C86 N12 Ru2 N3 96.16(13)
C90 N12 Ru2 N4 -4.48(16)
C86 N12 Ru2 N4 173.71(13)
C68 N10 Ru2 N11 96.01(13)
C72 N10 Ru2 N11 -81.12(15)
C68 N10 Ru2 N9 -2.39(12)
C72 N10 Ru2 N9 -179.52(16)
C68 N10 Ru2 N12 175.88(12)
C68 N10 Ru2 N4 -89.15(13)
C72 N10 Ru2 N4 93.72(15)
C26 N3 Ru2 N11 167.06(13)
C15 N3 Ru2 N11 -8.44(17)
C26 N3 Ru2 N9 -94.60(13)
C15 N3 Ru2 N9 89.90(16)
C26 N3 Ru2 N12 86.80(13)
C26 N3 Ru2 N4 -7.32(12)
C25 N4 Ru2 N9 101.43(14)
C24 N4 Ru2 N9 -82.13(16)
C25 N4 Ru2 N12 -84.28(14)
C24 N4 Ru2 N12 92.15(16)
C25 N4 Ru2 N10 179.93(13)
C24 N4 Ru2 N10 -3.63(17)
C25 N4 Ru2 N3 5.14(13)
C152 N20 Ru3 N19 178.56(15)
C148 N20 Ru3 N19 -1.79(12)
C152 N20 Ru3 N18 88.76(14)
C148 N20 Ru3 N18 -91.60(13)
C152 N20 Ru3 N13 -7.04(15)
C148 N20 Ru3 N13 172.61(12)
C152 N20 Ru3 N14 -86.35(14)
C129 N17 Ru3 N19 -93.66(14)
C125 N17 Ru3 N19 91.14(16)
C129 N17 Ru3 N18 -3.64(13)
C125 N17 Ru3 N18 -178.84(17)
C129 N17 Ru3 N13 91.67(14)
C125 N17 Ru3 N13 -83.53(16)
C129 N17 Ru3 N14 171.28(13)
C125 N17 Ru3 N14 -3.92(17)
C147 N19 Ru3 N20 1.80(12)
C143 N19 Ru3 N20 178.08(16)
C147 N19 Ru3 N17 177.05(12)
C143 N19 Ru3 N17 -6.67(16)
C147 N19 Ru3 N18 97.37(12)
C147 N19 Ru3 N14 -83.40(12)
C143 N19 Ru3 N14 92.88(15)
C130 N18 Ru3 N20 175.59(12)
C134 N18 Ru3 N20 -4.61(16)
C130 N18 Ru3 N17 1.56(12)
C134 N18 Ru3 N17 -178.65(16)
C130 N18 Ru3 N19 95.88(13)
C134 N18 Ru3 N19 -84.32(15)
C130 N18 Ru3 N13 -86.01(13)
C110 N13 Ru3 N20 -79.70(13)
C99 N13 Ru3 N20 97.81(16)
C110 N13 Ru3 N17 104.44(13)
C110 N13 Ru3 N18 -176.09(13)
C99 N13 Ru3 N18 1.43(17)
C110 N13 Ru3 N14 4.86(12)
C99 N13 Ru3 N14 -177.63(17)
C108 N14 Ru3 N20 -85.10(16)
C109 N14 Ru3 N20 93.44(13)
C108 N14 Ru3 N17 89.39(16)
C109 N14 Ru3 N17 -92.08(13)
C108 N14 Ru3 N19 -5.77(17)
C108 N14 Ru3 N13 176.21(17)
C184 N24 Ru4 N22 -92.08(13)
C188 N24 Ru4 N22 80.44(17)
C184 N24 Ru4 N23 -3.42(12)
C188 N24 Ru4 N23 169.10(18)
C184 N24 Ru4 N15 171.88(12)
C188 N24 Ru4 N15 -15.60(17)
C184 N24 Ru4 N16 93.50(13)
C161 N21 Ru4 N22 179.63(18)
C165 N21 Ru4 N22 2.42(13)
C161 N21 Ru4 N23 90.44(17)
C165 N21 Ru4 N23 -86.76(13)
C161 N21 Ru4 N15 -85.03(17)
C165 N21 Ru4 N15 97.76(13)
C161 N21 Ru4 N16 -6.01(17)
C165 N21 Ru4 N16 176.78(13)
C166 N22 Ru4 N24 174.40(13)
C170 N22 Ru4 N24 -13.68(18)
C166 N22 Ru4 N21 0.41(13)
C170 N22 Ru4 N21 172.33(19)
C166 N22 Ru4 N23 94.02(13)
C170 N22 Ru4 N23 -94.06(18)
C166 N22 Ru4 N15 -89.84(13)
C183 N23 Ru4 N24 7.43(13)
C179 N23 Ru4 N24 179.05(16)
C183 N23 Ru4 N21 -174.52(13)
C179 N23 Ru4 N21 -2.91(15)
C183 N23 Ru4 N22 103.73(14)
C183 N23 Ru4 N16 -75.93(14)
C179 N23 Ru4 N16 95.69(15)
C124 N15 Ru4 N24 -79.31(14)
C113 N15 Ru4 N24 98.76(17)
C124 N15 Ru4 N21 102.14(13)
C113 N15 Ru4 N21 -79.78(17)
C124 N15 Ru4 N16 4.02(12)
C113 N15 Ru4 N16 -177.90(18)
C122 N16 Ru4 N24 -81.87(17)
C122 N16 Ru4 N23 -2.07(17)
C123 N16 Ru4 N23 172.39(13)
C122 N16 Ru4 N15 -178.19(18)
C123 N16 Ru4 N15 -3.73(13)
C6 C5 S1 C13 -2.8(2)
C4 C5 S1 C13 -179.3(2)
C14 C13 S1 C5 -169.8(2)
S2 C13 S1 C5 3.76(18)
C14 C13 S2 C6 169.9(3)
S1 C13 S2 C6 -3.30(18)
C5 C6 S2 C13 1.4(2)
C7 C6 S2 C13 178.6(2)
C21 C20 S3 C14 179.1(2)
C19 C20 S3 C14 -2.1(2)
C13 C14 S3 C20 179.8(3)
S4 C14 S3 C20 7.12(17)
C18 C19 S4 C14 -178.5(3)
C20 C19 S4 C14 7.6(2)
C13 C14 S4 C19 178.7(3)
S3 C14 S4 C19 -8.73(18)
C104 C103 S5 C111 -13.2(2)
C102 C103 S5 C111 172.1(2)
C112 C111 S5 C103 -164.2(3)
S6 C111 S5 C103 19.55(16)
C103 C104 S6 C111 10.5(2)
C105 C104 S6 C111 -171.1(2)
C112 C111 S6 C104 164.9(2)
S5 C111 S6 C104 -18.74(16)
C111 C112 S7 C118 -155.5(2)
S8 C112 S7 C118 21.57(18)
C117 C118 S7 C112 -17.6(2)
C119 C118 S7 C112 166.6(2)
C111 C112 S8 C117 159.5(2)
S7 C112 S8 C117 -17.58(17)
C118 C117 S8 C112 4.6(2)
C116 C117 S8 C112 -169.5(2)

loop_
_platon_squeeze_void_nr
_platon_squeeze_void_average_x
_platon_squeeze_void_average_y
_platon_squeeze_void_average_z
_platon_squeeze_void_volume
_platon_squeeze_void_count_electrons
_platon_squeeze_void_content
1 -0.004 0.221 0.248 34652 1008 ' '
2 0.500 0.160 0.250 58 2 ' '
3 0.000 0.340 0.750 58 2 ' '
4 0.000 0.660 0.250 58 2 ' '
5 0.500 0.840 0.750 58 2 ' '
